data_4116661
loop_
_publ_author_name
'Mark D. Westmeyer'
'Mark A. Massa'
'Thomas B. Rauchfuss'
'Scott R. Wilson'

_publ_section_title
;
 Functionalization of Cp4Fe4(CO)4: Contrasts and Comparisons with
 Ferrocene
;
_journal_name_full 'Journal of the American Chemical Society'
_journal_page_first 114
_journal_page_last 123
_journal_paper_doi 10.1021/ja972557t
_journal_volume 120
_journal_year 1998
_chemical_formula_sum 'C46 H43 Cl2 Fe4 O4 P Ru'
_chemical_formula_weight 1086.14
_space_group_IT_number 33
_symmetry_cell_setting orthorhombic
_symmetry_space_group_name_Hall 'P 2c -2n'
_symmetry_space_group_name_H-M 'P n a 21'
_atom_sites_solution_hydrogens geom
_atom_sites_solution_primary direct
_atom_sites_solution_secondary difmap
_audit_creation_method SHELXL
_cell_angle_alpha 90.00
_cell_angle_beta 90.00
_cell_angle_gamma 90.00
_cell_formula_units_Z 4
_cell_length_a 28.1184(5)
_cell_length_b 9.5734(2)
_cell_length_c 14.88120(10)
_cell_measurement_reflns_used 25
_cell_measurement_temperature 198(2)
_cell_measurement_theta_max 28.26
_cell_measurement_theta_min 1.45
_cell_volume 4005.85(11)
_computing_cell_refinement 'CAD4 (Enraf-Nonius)'
_computing_data_collection 'CAD4 (Enraf-Nonius)'
_computing_data_reduction 'CAD4 (Enraf-Nonius) PROFILE (Coppens, 1972)'
_computing_molecular_graphics 'ORTEP-II (Johnson, 1971)'
_computing_publication_material 'CIFTAB (Sheldrick, 1993)'
_computing_structure_refinement 'SHELXL-93 (Sheldrick, 1993)'
_computing_structure_solution 'SHELXS-86 (Sheldrick, 1990)'
_diffrn_ambient_temperature 198(2)
_diffrn_measurement_device 'Enraf-Nonius CAD4'
_diffrn_measurement_method 'omega-theta scan profiles'
_diffrn_radiation_monochromator graphite
_diffrn_radiation_source 'normal-focus sealed tube'
_diffrn_radiation_type MoK\alpha
_diffrn_radiation_wavelength 0.71073
_diffrn_reflns_av_R_equivalents 0.0667
_diffrn_reflns_av_sigmaI/netI 0.0614
_diffrn_reflns_limit_h_max 36
_diffrn_reflns_limit_h_min -37
_diffrn_reflns_limit_k_max 12
_diffrn_reflns_limit_k_min -12
_diffrn_reflns_limit_l_max 19
_diffrn_reflns_limit_l_min -12
_diffrn_reflns_number 25113
_diffrn_reflns_theta_max 28.26
_diffrn_reflns_theta_min 1.45
_diffrn_standards_decay_% 2.1
_diffrn_standards_interval_count 97
_diffrn_standards_interval_time 90
_diffrn_standards_number 3
_exptl_absorpt_coefficient_mu 2.002
_exptl_crystal_colour green
_exptl_crystal_density_diffrn 1.801
_exptl_crystal_description platy
_exptl_crystal_F_000 2192
_exptl_crystal_size_max 0.52
_exptl_crystal_size_mid 0.22
_exptl_crystal_size_min 0.03
_refine_diff_density_max 0.637
_refine_diff_density_min -0.527
_refine_diff_density_rms 0.121
_refine_ls_abs_structure_details 'Flack H D (1983), Acta Cryst. A39, 876-881'
_refine_ls_abs_structure_Flack 0.43(3)
_refine_ls_extinction_method none
_refine_ls_goodness_of_fit_all 1.042
_refine_ls_goodness_of_fit_obs 0.986
_refine_ls_hydrogen_treatment noref
_refine_ls_matrix_type full
_refine_ls_number_parameters 564
_refine_ls_number_reflns 7540
_refine_ls_number_restraints 1
_refine_ls_restrained_S_all 1.042
_refine_ls_restrained_S_obs 0.986
_refine_ls_R_factor_all 0.0704
_refine_ls_R_factor_obs 0.0460
_refine_ls_shift/esd_max -0.610
_refine_ls_shift/esd_mean 0.001
_refine_ls_structure_factor_coef Fsqd
_refine_ls_weighting_details 'w=1/[\s^2^(Fo^2^)+(0.0573P)^2^+7.4452P] where P=(Fo^2^+2Fc^2^)/3'
_refine_ls_weighting_scheme calc
_refine_ls_wR_factor_all 0.1178
_refine_ls_wR_factor_obs 0.0994
_reflns_number_observed 6092
_reflns_number_total 7540
_reflns_observed_criterion >2sigma(I)
_cod_data_source_file ja972557t_1.cif
_cod_data_source_block h16ua
_cod_depositor_comments
;
The following automatic conversions were performed:

'_refine_ls_weighting_scheme' value 'calc
w=1/[\s^2^(Fo^2^)+(0.0573P)^2^+7.4452P] where P=(Fo^2^+2Fc^2^)/3' was
changed to 'calc'. New tag '_refine_ls_weighting_details' was
created. The value of the new tag was set to
'w=1/[\s^2^(Fo^2^)+(0.0573P)^2^+7.4452P] where P=(Fo^2^+2Fc^2^)/3'.

Automatic conversion script
Id: cif_fix_values 3143 2015-03-26 13:38:13Z robertas 
;
_cod_database_code 4116661

loop_
_symmetry_equiv_pos_as_xyz
'x, y, z'
'-x, -y, z+1/2'
'x+1/2, -y+1/2, z'
'-x+1/2, y+1/2, z+1/2'

loop_
_atom_site_aniso_label
_atom_site_aniso_U_11
_atom_site_aniso_U_22
_atom_site_aniso_U_33
_atom_site_aniso_U_23
_atom_site_aniso_U_13
_atom_site_aniso_U_12
Ru1 0.0183(2) 0.0187(2) 0.0188(3) 0.0015(2) 0.0001(2) 0.0002(2)
Fe1 0.0185(4) 0.0173(4) 0.0142(4) 0.0009(4) -0.0001(5) -0.0013(3)
Fe2 0.0211(4) 0.0177(4) 0.0157(5) -0.0010(5) 0.0009(4) -0.0035(3)
Fe3 0.0230(5) 0.0214(5) 0.0156(5) -0.0030(4) 0.0023(4) -0.0001(4)
Fe4 0.0197(5) 0.0215(5) 0.0181(5) 0.0027(4) -0.0012(4) 0.0012(4)
Cl1 0.0294(8) 0.0372(9) 0.0211(10) -0.0061(8) 0.0042(8) -0.0094(7)
Cl2 0.0323(10) 0.0245(9) 0.0383(12) 0.0120(8) -0.0029(8) 0.0024(7)
P1 0.0200(8) 0.0180(8) 0.0161(9) 0.0002(6) 0.0011(7) -0.0005(6)
O1 0.030(3) 0.032(3) 0.017(3) 0.007(2) 0.001(2) -0.002(2)
O2 0.022(2) 0.039(3) 0.028(3) -0.001(3) 0.003(3) -0.001(2)
O3 0.028(3) 0.030(3) 0.020(3) -0.003(2) 0.002(2) -0.006(2)
O4 0.028(2) 0.017(2) 0.038(3) -0.002(3) 0.008(3) -0.002(2)
C1 0.031(4) 0.019(3) 0.019(4) -0.002(3) -0.001(3) 0.001(3)
C2 0.033(4) 0.029(3) 0.015(3) 0.001(4) -0.002(4) -0.002(3)
C3 0.021(3) 0.022(3) 0.017(4) -0.001(3) -0.004(3) -0.005(3)
C4 0.020(3) 0.025(3) 0.022(4) -0.002(4) 0.001(3) -0.001(2)
C5 0.022(3) 0.038(4) 0.021(4) 0.006(3) -0.004(3) -0.006(3)
C6 0.017(3) 0.033(4) 0.033(4) 0.011(3) -0.005(3) 0.002(3)
C7 0.016(3) 0.016(3) 0.034(4) 0.003(3) 0.007(3) 0.000(3)
C8 0.018(3) 0.023(4) 0.022(4) 0.001(3) -0.005(3) -0.005(3)
C9 0.013(3) 0.033(4) 0.020(4) 0.000(3) -0.001(3) -0.007(3)
C10 0.029(4) 0.035(5) 0.034(5) -0.003(4) -0.013(4) -0.008(3)
C11 0.035(4) 0.023(4) 0.028(5) -0.009(3) 0.007(4) -0.010(3)
C12 0.036(4) 0.016(3) 0.025(4) 0.001(3) -0.003(4) 0.000(3)
C13 0.054(6) 0.027(5) 0.025(5) 0.003(4) 0.005(4) -0.017(4)
C14 0.032(4) 0.027(4) 0.058(6) -0.009(4) 0.008(4) -0.011(3)
C15 0.047(5) 0.037(5) 0.027(5) -0.004(4) 0.022(4) -0.004(4)
C16 0.048(6) 0.046(6) 0.033(5) -0.011(4) 0.013(4) 0.015(5)
C17 0.106(9) 0.022(4) 0.043(6) -0.004(4) 0.045(7) 0.000(5)
C18 0.051(6) 0.075(8) 0.044(6) -0.050(6) 0.015(5) -0.016(6)
C19 0.066(7) 0.063(7) 0.012(4) -0.007(4) 0.004(4) 0.028(5)
C20 0.021(4) 0.051(5) 0.023(4) 0.012(4) -0.007(3) -0.006(4)
C21 0.030(4) 0.050(5) 0.031(5) 0.009(4) -0.004(4) 0.015(4)
C22 0.049(5) 0.030(4) 0.042(5) 0.014(4) -0.009(5) 0.012(4)
C23 0.026(4) 0.041(5) 0.031(5) 0.022(4) 0.003(4) 0.001(3)
C24 0.032(4) 0.044(5) 0.020(4) 0.011(4) -0.001(3) 0.008(4)
C25 0.017(3) 0.018(3) 0.025(4) 0.003(3) 0.001(3) 0.001(3)
C26 0.030(4) 0.024(4) 0.027(4) 0.000(3) -0.002(3) -0.001(3)
C27 0.036(4) 0.037(5) 0.028(4) 0.013(4) 0.003(4) -0.002(3)
C28 0.031(4) 0.015(4) 0.045(5) 0.007(3) -0.002(4) 0.000(3)
C29 0.023(3) 0.024(4) 0.037(5) -0.007(3) 0.002(3) 0.004(3)
C30 0.021(3) 0.023(3) 0.029(4) 0.000(4) 0.005(3) -0.002(2)
C31 0.029(4) 0.018(3) 0.022(4) -0.001(3) 0.008(3) -0.012(3)
C32 0.033(4) 0.021(4) 0.038(5) -0.003(3) -0.005(4) -0.002(3)
C33 0.048(5) 0.021(4) 0.052(6) -0.011(4) 0.009(5) 0.003(4)
C34 0.063(6) 0.029(4) 0.020(4) -0.005(3) 0.001(4) -0.013(4)
C35 0.039(5) 0.035(4) 0.024(4) -0.004(4) -0.001(4) -0.005(4)
C36 0.035(4) 0.032(4) 0.018(4) -0.002(3) 0.000(3) -0.009(3)
C37 0.029(4) 0.026(4) 0.022(4) 0.007(3) 0.008(3) -0.002(3)
C38 0.022(3) 0.030(4) 0.023(4) 0.000(3) 0.005(3) -0.005(3)
C39 0.017(3) 0.037(4) 0.028(4) 0.002(4) 0.001(3) -0.003(3)
C40 0.018(3) 0.027(4) 0.031(5) 0.003(3) 0.002(3) 0.000(3)
C41 0.025(4) 0.034(4) 0.029(4) -0.003(3) 0.013(3) -0.008(3)
C42 0.033(4) 0.034(4) 0.021(4) 0.001(3) 0.004(3) -0.012(3)
C43 0.027(4) 0.029(4) 0.046(5) -0.001(4) 0.006(4) -0.007(3)
C44 0.042(5) 0.028(4) 0.095(10) -0.018(5) -0.007(5) 0.001(4)
C45 0.037(4) 0.031(4) 0.043(5) -0.007(4) 0.004(5) -0.017(3)
C46 0.041(5) 0.042(5) 0.065(7) -0.016(5) 0.012(5) 0.012(4)

loop_
_atom_site_label
_atom_site_type_symbol
_atom_site_fract_x
_atom_site_fract_y
_atom_site_fract_z
_atom_site_U_iso_or_equiv
_atom_site_thermal_displace_type
_atom_site_occupancy
_atom_site_calc_flag
_atom_site_refinement_flags
Ru1 Ru 0.03632(2) 0.91471(5) 0.17650(4) 0.01858(12) Uani 1 d .
Fe1 Fe -0.14496(3) 0.72703(9) 0.29993(7) 0.0167(2) Uani 1 d .
Fe2 Fe -0.21915(3) 0.57520(8) 0.29949(8) 0.0182(2) Uani 1 d .
Fe3 Fe -0.21835(4) 0.79832(11) 0.38832(7) 0.0200(2) Uani 1 d .
Fe4 Fe -0.21914(3) 0.80874(11) 0.22015(7) 0.0198(2) Uani 1 d .
Cl1 Cl 0.01040(6) 1.0197(2) 0.31525(13) 0.0292(4) Uani 1 d .
Cl2 Cl 0.03752(7) 0.6945(2) 0.25271(14) 0.0317(4) Uani 1 d .
P1 P -0.04555(6) 0.8736(2) 0.14672(12) 0.0181(4) Uani 1 d .
O1 O -0.1636(2) 0.5642(5) 0.4647(4) 0.0261(12) Uani 1 d .
O2 O -0.3096(2) 0.7255(5) 0.3033(4) 0.0296(11) Uani 1 d .
O3 O -0.1650(2) 0.5853(5) 0.1290(4) 0.0259(11) Uani 1 d .
O4 O -0.1633(2) 1.0285(5) 0.3097(4) 0.0280(11) Uani 1 d .
C1 C -0.1789(3) 0.6285(7) 0.4021(5) 0.023(2) Uani 1 d .
C2 C -0.2668(2) 0.7270(7) 0.3037(6) 0.0257(14) Uani 1 d .
C3 C -0.1780(2) 0.6409(7) 0.1976(5) 0.0199(15) Uani 1 d .
C4 C -0.1771(2) 0.9098(6) 0.3053(6) 0.0223(14) Uani 1 d .
C5 C -0.0868(2) 0.7219(8) 0.3877(6) 0.027(2) Uani 1 d .
H5 H -0.0904(4) 0.7248(8) 0.4463(61) 0.032 Uiso 1 calc R
C6 C -0.0863(2) 0.5993(8) 0.3346(6) 0.027(2) Uani 1 d .
H6 H -0.0896(4) 0.5040(82) 0.3567(19) 0.033 Uiso 1 calc R
C7 C -0.0802(2) 0.6395(7) 0.2439(6) 0.022(2) Uani 1 d .
H7 H -0.0793(2) 0.5771(54) 0.1926(44) 0.026 Uiso 1 calc R
C8 C -0.0757(2) 0.7899(7) 0.2409(5) 0.0212(15) Uani 1 d .
C9 C -0.0805(2) 0.8377(8) 0.3318(5) 0.022(2) Uani 1 d .
H9 H -0.0795(2) 0.9440(76) 0.3532(16) 0.027 Uiso 1 calc R
C10 C -0.2689(3) 0.4353(9) 0.2407(6) 0.033(2) Uani 1 d .
H10 H -0.2892(21) 0.4701(62) 0.1970(47) 0.006(15) Uiso 1 d .
C11 C -0.2228(3) 0.3835(8) 0.2264(6) 0.029(2) Uani 1 d .
H11 H -0.2079(20) 0.3753(57) 0.1706(46) 0.000(13) Uiso 1 d .
C12 C -0.2017(3) 0.3588(6) 0.3102(6) 0.026(2) Uani 1 d .
H12 H -0.1706(26) 0.3238(29) 0.3202(10) 0.031 Uiso 1 calc R
C13 C -0.2350(4) 0.3953(9) 0.3771(7) 0.035(2) Uani 1 d .
H13 H -0.2276(24) 0.3926(68) 0.4305(55) 0.007(18) Uiso 1 d .
C14 C -0.2762(3) 0.4427(9) 0.3348(7) 0.039(2) Uani 1 d .
H14 H -0.3039(22) 0.4849(61) 0.3593(41) 0.000(14) Uiso 1 d .
C15 C -0.2659(3) 0.7868(9) 0.4971(6) 0.037(2) Uani 1 d .
H15 H -0.2872(21) 0.7131(74) 0.5063(11) 0.045 Uiso 1 calc R
C16 C -0.2750(4) 0.9076(10) 0.4492(7) 0.043(2) Uani 1 d .
H16 H -0.2984(31) 0.9259(25) 0.4257(31) 0.051 Uiso 1 calc R
C17 C -0.2344(5) 0.9904(10) 0.4508(7) 0.057(3) Uani 1 d .
H17 H -0.2315(6) 1.0600(107) 0.4291(35) 0.068 Uiso 1 calc R
C18 C -0.1999(4) 0.9193(13) 0.5006(8) 0.057(3) Uani 1 d .
H18 H -0.1665(40) 0.9405(107) 0.5127(79) 0.069(35) Uiso 1 d .
C19 C -0.2196(4) 0.7946(11) 0.5291(6) 0.047(3) Uani 1 d .
H19 H -0.2031(17) 0.7214(75) 0.5670(39) 0.057 Uiso 1 calc R
C20 C -0.2666(3) 0.8053(9) 0.1111(6) 0.032(2) Uani 1 d .
H20 H -0.2836(19) 0.7394(75) 0.0990(15) 0.038 Uiso 1 calc R
C21 C -0.2789(3) 0.9173(9) 0.1676(7) 0.037(2) Uani 1 d .
H21 H -0.3121(28) 0.9319(15) 0.2015(29) 0.045 Uiso 1 calc R
C22 C -0.2388(3) 1.0072(9) 0.1712(7) 0.040(2) Uani 1 d .
H22 H -0.2370(4) 1.0821(86) 0.2012(35) 0.048 Uiso 1 calc R
C23 C -0.2026(3) 0.9513(9) 0.1168(6) 0.033(2) Uani 1 d .
H23 H -0.1737(28) 0.9919(76) 0.1039(57) 0.026(21) Uiso 1 d .
C24 C -0.2202(3) 0.8258(10) 0.0789(6) 0.032(2) Uani 1 d .
H24 H -0.2051(16) 0.7718(57) 0.0425(39) 0.039 Uiso 1 calc R
C25 C -0.0735(2) 1.0377(7) 0.1131(5) 0.0197(14) Uani 1 d .
C26 C -0.0729(3) 1.0776(8) 0.0249(6) 0.027(2) Uani 1 d .
H26 H -0.0610(3) 1.0150(8) -0.0192(6) 0.033 Uiso 1 calc R
C27 C -0.0895(3) 1.2086(8) -0.0014(6) 0.034(2) Uani 1 d .
H27 H -0.0883(3) 1.2353(8) -0.0629(6) 0.041 Uiso 1 calc R
C28 C -0.1078(3) 1.3005(8) 0.0625(6) 0.030(2) Uani 1 d .
H28 H -0.1204(3) 1.3885(8) 0.0450(6) 0.036 Uiso 1 calc R
C29 C -0.1074(2) 1.2608(7) 0.1513(5) 0.028(2) Uani 1 d .
H29 H -0.1192(2) 1.3233(7) 0.1956(5) 0.033 Uiso 1 calc R
C30 C -0.0900(2) 1.1308(6) 0.1775(6) 0.0243(14) Uani 1 d .
H30 H -0.0894(2) 1.1059(6) 0.2393(6) 0.029 Uiso 1 calc R
C31 C -0.0581(3) 0.7549(7) 0.0539(5) 0.023(2) Uani 1 d .
C32 C -0.0248(3) 0.6488(8) 0.0333(6) 0.031(2) Uani 1 d .
H32 H 0.0034(3) 0.6398(8) 0.0679(6) 0.037 Uiso 1 calc R
C33 C -0.0334(3) 0.5587(8) -0.0369(7) 0.040(2) Uani 1 d .
H33 H -0.0110(3) 0.4869(8) -0.0497(7) 0.048 Uiso 1 calc R
C34 C -0.0734(3) 0.5706(8) -0.0885(6) 0.037(2) Uani 1 d .
H34 H -0.0783(3) 0.5100(8) -0.1382(6) 0.045 Uiso 1 calc R
C35 C -0.1065(3) 0.6708(8) -0.0680(6) 0.033(2) Uani 1 d .
H35 H -0.1351(3) 0.6760(8) -0.1019(6) 0.039 Uiso 1 calc R
C36 C -0.0990(3) 0.7651(8) 0.0016(5) 0.028(2) Uani 1 d .
H36 H -0.1217(3) 0.8361(8) 0.0135(5) 0.034 Uiso 1 calc R
C37 C 0.0472(3) 1.0720(8) 0.0692(5) 0.025(2) Uani 1 d .
H37 H 0.0253(3) 1.1332(8) 0.0410(5) 0.031 Uiso 1 calc R
C38 C 0.0721(2) 1.1168(8) 0.1460(5) 0.025(2) Uani 1 d .
C39 C 0.1061(2) 1.0222(7) 0.1869(6) 0.027(2) Uani 1 d .
H39 H 0.1237(2) 1.0515(7) 0.2380(6) 0.033 Uiso 1 calc R
C40 C 0.1131(2) 0.8890(7) 0.1519(5) 0.025(2) Uani 1 d .
H40 H 0.1347(2) 0.8275(7) 0.1808(5) 0.030 Uiso 1 calc R
C41 C 0.0883(3) 0.8427(8) 0.0733(6) 0.029(2) Uani 1 d .
C42 C 0.0547(3) 0.9361(8) 0.0335(6) 0.029(2) Uani 1 d .
H42 H 0.0370(3) 0.9068(8) -0.0176(6) 0.035 Uiso 1 calc R
C43 C 0.0657(3) 1.2600(8) 0.1889(7) 0.034(2) Uani 1 d .
H43 H 0.0612(3) 1.2460(8) 0.2549(7) 0.041 Uiso 1 calc R
C44 C 0.0229(3) 1.3373(9) 0.1540(8) 0.055(3) Uani 1 d .
H44A H 0.0207(14) 1.4283(31) 0.1838(34) 0.066 Uiso 1 calc R
H44B H -0.0058(4) 1.2829(35) 0.1665(40) 0.066 Uiso 1 calc R
H44C H 0.0261(11) 1.3510(60) 0.0890(11) 0.066 Uiso 1 calc R
C45 C 0.1119(3) 1.3437(8) 0.1751(7) 0.037(2) Uani 1 d .
H45A H 0.1172(10) 1.3587(47) 0.1107(7) 0.044 Uiso 1 calc R
H45B H 0.1388(4) 1.2915(26) 0.2004(32) 0.044 Uiso 1 calc R
H45C H 0.1093(8) 1.4342(24) 0.2055(30) 0.044 Uiso 1 calc R
C46 C 0.0978(3) 0.7006(9) 0.0345(8) 0.049(3) Uani 1 d .
H46A H 0.0734(13) 0.6784(28) -0.0102(30) 0.059 Uiso 1 calc R
H46B H 0.0971(21) 0.6308(12) 0.0826(10) 0.059 Uiso 1 calc R
H46C H 0.1292(10) 0.6999(20) 0.0058(37) 0.059 Uiso 1 calc R

loop_
_atom_type_symbol
_atom_type_description
_atom_type_scat_dispersion_real
_atom_type_scat_dispersion_imag
_atom_type_scat_source
C C 0.0033 0.0016 'International Tables Vol C Tables 4.2.6.8 and 6.1.1.4'
H H 0.0000 0.0000 'International Tables Vol C Tables 4.2.6.8 and 6.1.1.4'
O O 0.0106 0.0060 'International Tables Vol C Tables 4.2.6.8 and 6.1.1.4'
P P 0.1023 0.0942 'International Tables Vol C Tables 4.2.6.8 and 6.1.1.4'
Cl Cl 0.1484 0.1585 'International Tables Vol C Tables 4.2.6.8 and 6.1.1.4'
Fe Fe 0.3463 0.8444 'International Tables Vol C Tables 4.2.6.8 and 6.1.1.4'
Ru Ru -1.2594 0.8363 'International Tables Vol C Tables 4.2.6.8 and 6.1.1.4'

loop_
_geom_angle_atom_site_label_1
_geom_angle_atom_site_label_2
_geom_angle_atom_site_label_3
_geom_angle
C42 Ru1 C40 67.6(3)
C42 Ru1 C37 37.5(3)
C40 Ru1 C37 79.7(3)
C42 Ru1 C39 79.5(3)
C40 Ru1 C39 36.7(3)
C37 Ru1 C39 67.2(3)
C42 Ru1 C38 67.4(3)
C40 Ru1 C38 67.7(3)
C37 Ru1 C38 36.9(3)
C39 Ru1 C38 38.0(3)
C42 Ru1 C41 37.7(3)
C40 Ru1 C41 37.7(3)
C37 Ru1 C41 67.9(3)
C39 Ru1 C41 67.2(3)
C38 Ru1 C41 80.3(3)
C42 Ru1 P1 93.6(2)
C40 Ru1 P1 154.1(2)
C37 Ru1 P1 96.4(2)
C39 Ru1 P1 160.9(2)
C38 Ru1 P1 122.9(2)
C41 Ru1 P1 117.1(2)
C42 Ru1 Cl2 122.5(2)
C40 Ru1 Cl2 88.1(2)
C37 Ru1 Cl2 159.7(2)
C39 Ru1 Cl2 111.3(2)
C38 Ru1 Cl2 148.8(2)
C41 Ru1 Cl2 92.6(2)
P1 Ru1 Cl2 87.50(6)
C42 Ru1 Cl1 149.5(2)
C40 Ru1 Cl1 119.0(2)
C37 Ru1 Cl1 112.1(2)
C39 Ru1 Cl1 90.8(2)
C38 Ru1 Cl1 87.1(2)
C41 Ru1 Cl1 156.6(2)
P1 Ru1 Cl1 86.32(6)
Cl2 Ru1 Cl1 88.03(7)
C3 Fe1 C4 100.8(3)
C3 Fe1 C1 99.4(3)
C4 Fe1 C1 99.6(3)
C3 Fe1 C5 147.5(3)
C4 Fe1 C5 110.7(3)
C1 Fe1 C5 83.7(3)
C3 Fe1 C6 108.4(3)
C4 Fe1 C6 149.4(3)
C1 Fe1 C6 85.1(3)
C5 Fe1 C6 39.3(3)
C3 Fe1 C9 140.9(3)
C4 Fe1 C9 86.6(3)
C1 Fe1 C9 117.4(3)
C5 Fe1 C9 38.4(3)
C6 Fe1 C9 64.8(3)
C3 Fe1 C7 86.4(3)
C4 Fe1 C7 138.0(3)
C1 Fe1 C7 120.2(3)
C5 Fe1 C7 64.9(3)
C6 Fe1 C7 38.5(3)
C9 Fe1 C7 64.5(3)
C3 Fe1 C8 102.9(3)
C4 Fe1 C8 100.2(3)
C1 Fe1 C8 146.7(3)
C5 Fe1 C8 64.4(3)
C6 Fe1 C8 64.5(3)
C9 Fe1 C8 38.3(3)
C7 Fe1 C8 38.5(2)
C3 Fe1 Fe4 51.3(2)
C4 Fe1 Fe4 50.6(2)
C1 Fe1 Fe4 96.2(2)
C5 Fe1 Fe4 161.1(2)
C6 Fe1 Fe4 159.6(2)
C9 Fe1 Fe4 130.3(2)
C7 Fe1 Fe4 129.2(2)
C8 Fe1 Fe4 117.1(2)
C3 Fe1 Fe3 97.4(2)
C4 Fe1 Fe3 50.8(2)
C1 Fe1 Fe3 49.8(2)
C5 Fe1 Fe3 108.5(2)
C6 Fe1 Fe3 131.4(2)
C9 Fe1 Fe3 115.9(2)
C7 Fe1 Fe3 169.7(2)
C8 Fe1 Fe3 147.6(2)
Fe4 Fe1 Fe3 59.27(4)
C3 Fe1 Fe2 50.9(2)
C4 Fe1 Fe2 97.5(2)
C1 Fe1 Fe2 49.4(2)
C5 Fe1 Fe2 129.0(2)
C6 Fe1 Fe2 108.0(2)
C9 Fe1 Fe2 166.6(2)
C7 Fe1 Fe2 117.8(2)
C8 Fe1 Fe2 150.9(2)
Fe4 Fe1 Fe2 59.86(4)
Fe3 Fe1 Fe2 59.23(4)
C1 Fe2 C2 100.1(3)
C1 Fe2 C3 100.0(3)
C2 Fe2 C3 100.6(3)
C1 Fe2 C14 113.5(4)
C2 Fe2 C14 85.3(3)
C3 Fe2 C14 144.5(3)
C1 Fe2 C13 84.8(3)
C2 Fe2 C13 115.9(4)
C3 Fe2 C13 141.9(3)
C14 Fe2 C13 38.4(4)
C1 Fe2 C10 149.4(3)
C2 Fe2 C10 91.7(3)
C3 Fe2 C10 105.4(3)
C14 Fe2 C10 39.1(4)
C13 Fe2 C10 64.8(4)
C1 Fe2 C12 93.5(3)
C2 Fe2 C12 150.0(3)
C3 Fe2 C12 103.2(3)
C14 Fe2 C12 64.7(3)
C13 Fe2 C12 38.7(3)
C10 Fe2 C12 64.6(3)
C1 Fe2 C11 130.2(3)
C2 Fe2 C11 127.9(3)
C3 Fe2 C11 85.0(3)
C14 Fe2 C11 64.8(3)
C13 Fe2 C11 64.5(3)
C10 Fe2 C11 38.5(3)
C12 Fe2 C11 38.3(3)
C1 Fe2 Fe3 50.7(2)
C2 Fe2 Fe3 50.6(2)
C3 Fe2 Fe3 97.2(2)
C14 Fe2 Fe3 112.8(3)
C13 Fe2 Fe3 114.0(3)
C10 Fe2 Fe3 139.3(2)
C12 Fe2 Fe3 141.6(2)
C11 Fe2 Fe3 177.5(2)
C1 Fe2 Fe4 97.7(2)
C2 Fe2 Fe4 50.6(2)
C3 Fe2 Fe4 51.0(2)
C14 Fe2 Fe4 130.4(3)
C13 Fe2 Fe4 166.5(3)
C10 Fe2 Fe4 111.4(3)
C12 Fe2 Fe4 153.2(2)
C11 Fe2 Fe4 121.5(3)
Fe3 Fe2 Fe4 59.59(4)
C1 Fe2 Fe1 51.6(2)
C2 Fe2 Fe1 97.8(2)
C3 Fe2 Fe1 49.5(2)
C14 Fe2 Fe1 165.0(3)
C13 Fe2 Fe1 129.4(3)
C10 Fe2 Fe1 154.4(3)
C12 Fe2 Fe1 111.5(2)
C11 Fe2 Fe1 122.1(2)
Fe3 Fe2 Fe1 60.34(4)
Fe4 Fe2 Fe1 59.71(4)
C2 Fe3 C1 99.7(3)
C2 Fe3 C4 100.9(3)
C1 Fe3 C4 100.3(3)
C2 Fe3 C19 128.3(4)
C1 Fe3 C19 83.8(3)
C4 Fe3 C19 129.5(4)
C2 Fe3 C18 150.3(4)
C1 Fe3 C18 103.4(4)
C4 Fe3 C18 93.1(4)
C19 Fe3 C18 38.5(4)
C2 Fe3 C15 91.9(4)
C1 Fe3 C15 103.5(3)
C4 Fe3 C15 150.6(3)
C19 Fe3 C15 38.6(4)
C18 Fe3 C15 64.7(4)
C2 Fe3 C17 115.8(4)
C1 Fe3 C17 142.2(4)
C4 Fe3 C17 86.0(3)
C19 Fe3 C17 64.5(4)
C18 Fe3 C17 38.8(5)
C15 Fe3 C17 64.6(4)
C2 Fe3 C16 85.7(4)
C1 Fe3 C16 141.8(4)
C4 Fe3 C16 115.9(3)
C19 Fe3 C16 64.3(4)
C18 Fe3 C16 64.6(4)
C15 Fe3 C16 38.3(4)
C17 Fe3 C16 38.5(4)
C2 Fe3 Fe4 51.0(2)
C1 Fe3 Fe4 98.1(2)
C4 Fe3 Fe4 50.7(2)
C19 Fe3 Fe4 178.0(3)
C18 Fe3 Fe4 140.9(4)
C15 Fe3 Fe4 140.0(3)
C17 Fe3 Fe4 113.8(3)
C16 Fe3 Fe4 113.7(3)
C2 Fe3 Fe2 50.6(2)
C1 Fe3 Fe2 50.3(2)
C4 Fe3 Fe2 97.7(2)
C19 Fe3 Fe2 120.8(3)
C18 Fe3 Fe2 152.9(4)
C15 Fe3 Fe2 110.8(3)
C17 Fe3 Fe2 166.3(4)
C16 Fe3 Fe2 129.9(3)
Fe4 Fe3 Fe2 60.53(4)
C2 Fe3 Fe1 97.9(2)
C1 Fe3 Fe1 51.5(2)
C4 Fe3 Fe1 49.7(2)
C19 Fe3 Fe1 121.8(3)
C18 Fe3 Fe1 111.1(3)
C15 Fe3 Fe1 154.3(3)
C17 Fe3 Fe1 129.5(3)
C16 Fe3 Fe1 165.6(3)
Fe4 Fe3 Fe1 60.04(4)
Fe2 Fe3 Fe1 60.42(4)
C4 Fe4 C2 101.2(3)
C4 Fe4 C3 98.9(3)
C2 Fe4 C3 100.2(3)
C4 Fe4 C20 151.5(3)
C2 Fe4 C20 92.8(3)
C3 Fe4 C20 103.0(3)
C4 Fe4 C23 91.0(3)
C2 Fe4 C23 149.3(3)
C3 Fe4 C23 105.6(3)
C20 Fe4 C23 65.6(3)
C4 Fe4 C22 86.4(3)
C2 Fe4 C22 113.2(3)
C3 Fe4 C22 144.6(3)
C20 Fe4 C22 65.2(4)
C23 Fe4 C22 39.0(3)
C4 Fe4 C24 127.4(3)
C2 Fe4 C24 130.1(3)
C3 Fe4 C24 84.5(3)
C20 Fe4 C24 39.0(3)
C23 Fe4 C24 39.3(3)
C22 Fe4 C24 65.3(4)
C4 Fe4 C21 117.8(3)
C2 Fe4 C21 83.6(3)
C3 Fe4 C21 141.8(3)
C20 Fe4 C21 38.9(4)
C23 Fe4 C21 65.8(3)
C22 Fe4 C21 39.2(3)
C24 Fe4 C21 65.5(3)
C4 Fe4 Fe3 51.4(2)
C2 Fe4 Fe3 50.6(2)
C3 Fe4 Fe3 97.5(2)
C20 Fe4 Fe3 141.0(2)
C23 Fe4 Fe3 138.8(3)
C22 Fe4 Fe3 112.5(3)
C24 Fe4 Fe3 177.8(3)
C21 Fe4 Fe3 113.2(3)
C4 Fe4 Fe1 50.1(2)
C2 Fe4 Fe1 98.1(2)
C3 Fe4 Fe1 49.8(2)
C20 Fe4 Fe1 152.0(3)
C23 Fe4 Fe1 111.1(2)
C22 Fe4 Fe1 131.2(2)
C24 Fe4 Fe1 120.3(2)
C21 Fe4 Fe1 168.0(3)
Fe3 Fe4 Fe1 60.68(4)
C4 Fe4 Fe2 97.7(2)
C2 Fe4 Fe2 50.2(2)
C3 Fe4 Fe2 51.0(2)
C20 Fe4 Fe2 110.3(2)
C23 Fe4 Fe2 155.9(3)
C22 Fe4 Fe2 163.3(3)
C24 Fe4 Fe2 122.3(3)
C21 Fe4 Fe2 127.2(2)
Fe3 Fe4 Fe2 59.88(4)
Fe1 Fe4 Fe2 60.42(4)
C31 P1 C8 102.6(3)
C31 P1 C25 104.2(3)
C8 P1 C25 112.8(3)
C31 P1 Ru1 115.5(2)
C8 P1 Ru1 112.3(2)
C25 P1 Ru1 109.0(2)
O1 C1 Fe2 132.7(6)
O1 C1 Fe3 134.8(6)
Fe2 C1 Fe3 79.1(3)
O1 C1 Fe1 130.8(6)
Fe2 C1 Fe1 79.0(3)
Fe3 C1 Fe1 78.7(3)
O2 C2 Fe3 134.1(7)
O2 C2 Fe2 132.0(5)
Fe3 C2 Fe2 78.8(3)
O2 C2 Fe4 132.5(6)
Fe3 C2 Fe4 78.3(2)
Fe2 C2 Fe4 79.2(3)
O3 C3 Fe1 134.1(5)
O3 C3 Fe2 132.4(5)
Fe1 C3 Fe2 79.6(3)
O3 C3 Fe4 131.9(6)
Fe1 C3 Fe4 78.9(3)
Fe2 C3 Fe4 78.0(3)
O4 C4 Fe1 133.8(5)
O4 C4 Fe4 133.5(6)
Fe1 C4 Fe4 79.3(2)
O4 C4 Fe3 131.1(6)
Fe1 C4 Fe3 79.5(2)
Fe4 C4 Fe3 77.9(2)
C9 C5 C6 109.0(7)
C9 C5 Fe1 73.1(4)
C6 C5 Fe1 71.3(4)
C5 C6 C7 107.9(7)
C5 C6 Fe1 69.5(4)
C7 C6 Fe1 72.8(4)
C6 C7 C8 108.1(7)
C6 C7 Fe1 68.7(4)
C8 C7 Fe1 72.6(4)
C9 C8 C7 106.3(7)
C9 C8 P1 129.0(5)
C7 C8 P1 120.1(6)
C9 C8 Fe1 68.3(4)
C7 C8 Fe1 68.9(4)
P1 C8 Fe1 146.2(4)
C5 C9 C8 108.7(7)
C5 C9 Fe1 68.6(4)
C8 C9 Fe1 73.4(4)
C11 C10 C14 107.5(8)
C11 C10 Fe2 71.1(4)
C14 C10 Fe2 69.9(5)
C12 C11 C10 108.4(8)
C12 C11 Fe2 70.8(4)
C10 C11 Fe2 70.4(5)
C11 C12 C13 107.8(7)
C11 C12 Fe2 70.9(4)
C13 C12 Fe2 70.1(4)
C14 C13 C12 108.3(8)
C14 C13 Fe2 70.4(5)
C12 C13 Fe2 71.2(4)
C13 C14 C10 108.0(9)
C13 C14 Fe2 71.1(5)
C10 C14 Fe2 71.0(5)
C16 C15 C19 107.7(9)
C16 C15 Fe3 71.1(5)
C19 C15 Fe3 70.4(5)
C15 C16 C17 108.5(10)
C15 C16 Fe3 70.6(5)
C17 C16 Fe3 70.7(5)
C16 C17 C18 107.5(9)
C16 C17 Fe3 70.8(5)
C18 C17 Fe3 70.2(5)
C19 C18 C17 107.7(9)
C19 C18 Fe3 70.7(5)
C17 C18 Fe3 71.0(6)
C18 C19 C15 108.5(9)
C18 C19 Fe3 70.8(6)
C15 C19 Fe3 71.0(5)
C24 C20 C21 109.1(8)
C24 C20 Fe4 70.8(5)
C21 C20 Fe4 71.5(5)
C20 C21 C22 106.8(8)
C20 C21 Fe4 69.7(4)
C22 C21 Fe4 69.8(4)
C23 C22 C21 108.9(8)
C23 C22 Fe4 70.5(4)
C21 C22 Fe4 71.0(5)
C22 C23 C24 107.4(7)
C22 C23 Fe4 70.5(5)
C24 C23 Fe4 70.4(5)
C20 C24 C23 107.9(8)
C20 C24 Fe4 70.2(5)
C23 C24 Fe4 70.3(5)
C26 C25 C30 119.2(7)
C26 C25 P1 119.8(6)
C30 C25 P1 120.4(6)
C25 C26 C27 121.1(7)
C28 C27 C26 120.0(8)
C29 C28 C27 118.6(7)
C28 C29 C30 121.3(7)
C25 C30 C29 119.8(8)
C36 C31 C32 118.4(7)
C36 C31 P1 122.6(6)
C32 C31 P1 119.0(6)
C33 C32 C31 120.0(8)
C34 C33 C32 121.2(8)
C33 C34 C35 119.4(8)
C34 C35 C36 121.2(8)
C35 C36 C31 119.7(8)
C38 C37 C42 120.7(7)
C38 C37 Ru1 72.0(4)
C42 C37 Ru1 70.6(4)
C37 C38 C39 118.5(7)
C37 C38 C43 123.8(7)
C39 C38 C43 117.7(7)
C37 C38 Ru1 71.1(4)
C39 C38 Ru1 70.7(4)
C43 C38 Ru1 130.0(5)
C40 C39 C38 120.6(7)
C40 C39 Ru1 71.0(4)
C38 C39 Ru1 71.3(4)
C39 C40 C41 121.4(7)
C39 C40 Ru1 72.3(4)
C41 C40 Ru1 72.2(4)
C42 C41 C40 117.8(7)
C42 C41 C46 121.6(8)
C40 C41 C46 120.6(8)
C42 C41 Ru1 70.0(4)
C40 C41 Ru1 70.2(4)
C46 C41 Ru1 131.4(6)
C37 C42 C41 121.0(7)
C37 C42 Ru1 71.9(4)
C41 C42 Ru1 72.3(4)
C44 C43 C38 113.2(7)
C44 C43 C45 111.9(7)
C38 C43 C45 108.2(6)

loop_
_geom_bond_atom_site_label_1
_geom_bond_atom_site_label_2
_geom_bond_distance
Ru1 C42 2.199(8)
Ru1 C40 2.203(7)
Ru1 C37 2.216(7)
Ru1 C39 2.220(7)
Ru1 C38 2.228(7)
Ru1 C41 2.229(7)
Ru1 P1 2.377(2)
Ru1 Cl2 2.394(2)
Ru1 Cl1 2.409(2)
Fe1 C3 1.965(7)
Fe1 C4 1.972(6)
Fe1 C1 2.029(8)
Fe1 C5 2.093(7)
Fe1 C6 2.117(7)
Fe1 C9 2.151(7)
Fe1 C7 2.170(7)
Fe1 C8 2.219(7)
Fe1 Fe4 2.5244(13)
Fe1 Fe3 2.5405(13)
Fe1 Fe2 2.5426(12)
Fe2 C1 1.968(8)
Fe2 C2 1.978(7)
Fe2 C3 2.007(7)
Fe2 C14 2.111(8)
Fe2 C13 2.121(8)
Fe2 C10 2.125(8)
Fe2 C12 2.135(6)
Fe2 C11 2.135(8)
Fe2 Fe3 2.5120(14)
Fe2 Fe4 2.5283(14)
Fe3 C2 1.978(8)
Fe3 C1 1.978(7)
Fe3 C4 2.002(7)
Fe3 C19 2.096(9)
Fe3 C18 2.098(9)
Fe3 C15 2.103(8)
Fe3 C17 2.109(9)
Fe3 C16 2.110(9)
Fe3 Fe4 2.5045(13)
Fe4 C4 1.984(7)
Fe4 C2 1.988(8)
Fe4 C3 2.008(7)
Fe4 C20 2.101(8)
Fe4 C23 2.108(8)
Fe4 C22 2.109(8)
Fe4 C24 2.109(9)
Fe4 C21 2.125(7)
P1 C31 1.824(7)
P1 C8 1.824(8)
P1 C25 1.826(7)
O1 C1 1.196(9)
O2 C2 1.203(8)
O3 C3 1.209(9)
O4 C4 1.203(7)
C5 C9 1.396(10)
C5 C6 1.415(11)
C6 C7 1.415(11)
C7 C8 1.447(10)
C8 C9 1.435(10)
C10 C11 1.404(12)
C10 C14 1.417(14)
C11 C12 1.401(12)
C12 C13 1.410(12)
C13 C14 1.393(14)
C15 C16 1.382(13)
C15 C19 1.388(13)
C16 C17 1.390(15)
C17 C18 1.40(2)
C18 C19 1.38(2)
C20 C24 1.404(11)
C20 C21 1.406(13)
C21 C22 1.419(12)
C22 C23 1.408(13)
C23 C24 1.417(13)
C25 C26 1.367(11)
C25 C30 1.388(10)
C26 C27 1.394(10)
C27 C28 1.394(12)
C28 C29 1.376(11)
C29 C30 1.393(10)
C31 C36 1.393(11)
C31 C32 1.413(10)
C32 C33 1.376(12)
C33 C34 1.369(12)
C34 C35 1.370(12)
C35 C36 1.389(11)
C37 C38 1.407(10)
C37 C42 1.421(10)
C38 C39 1.450(10)
C38 C43 1.522(11)
C39 C40 1.392(10)
C40 C41 1.430(11)
C41 C42 1.430(11)
C41 C46 1.502(11)
C43 C44 1.503(12)
C43 C45 1.542(9)

loop_
_geom_torsion_atom_site_label_1
_geom_torsion_atom_site_label_2
_geom_torsion_atom_site_label_3
_geom_torsion_atom_site_label_4
_geom_torsion
_geom_torsion_site_symmetry_2
C3 Fe1 Fe2 C1 166.0(3) .
C4 Fe1 Fe2 C1 -96.2(4) .
C1 Fe1 Fe2 C1 0.0 .
C5 Fe1 Fe2 C1 28.3(4) .
C6 Fe1 Fe2 C1 66.7(4) .
C9 Fe1 Fe2 C1 11.0(9) .
C7 Fe1 Fe2 C1 107.3(4) .
C8 Fe1 Fe2 C1 136.5(5) .
Fe4 Fe1 Fe2 C1 -131.3(3) .
Fe3 Fe1 Fe2 C1 -61.3(3) .
C3 Fe1 Fe2 C2 -97.3(4) .
C4 Fe1 Fe2 C2 0.5(3) .
C1 Fe1 Fe2 C2 96.7(4) .
C5 Fe1 Fe2 C2 125.0(4) .
C6 Fe1 Fe2 C2 163.3(3) .
C9 Fe1 Fe2 C2 107.7(9) .
C7 Fe1 Fe2 C2 -156.0(4) .
C8 Fe1 Fe2 C2 -126.9(5) .
Fe4 Fe1 Fe2 C2 -34.7(3) .
Fe3 Fe1 Fe2 C2 35.3(3) .
C3 Fe1 Fe2 C3 0.0 .
C4 Fe1 Fe2 C3 97.8(4) .
C1 Fe1 Fe2 C3 -166.0(3) .
C5 Fe1 Fe2 C3 -137.7(4) .
C6 Fe1 Fe2 C3 -99.4(4) .
C9 Fe1 Fe2 C3 -155.0(9) .
C7 Fe1 Fe2 C3 -58.7(4) .
C8 Fe1 Fe2 C3 -29.6(5) .
Fe4 Fe1 Fe2 C3 62.6(3) .
Fe3 Fe1 Fe2 C3 132.6(3) .
C3 Fe1 Fe2 C14 161.4(10) .
C4 Fe1 Fe2 C14 -100.8(10) .
C1 Fe1 Fe2 C14 -4.6(10) .
C5 Fe1 Fe2 C14 23.7(10) .
C6 Fe1 Fe2 C14 62.0(10) .
C9 Fe1 Fe2 C14 6.4(13) .
C7 Fe1 Fe2 C14 102.7(10) .
C8 Fe1 Fe2 C14 131.8(10) .
Fe4 Fe1 Fe2 C14 -136.0(10) .
Fe3 Fe1 Fe2 C14 -66.0(10) .
C3 Fe1 Fe2 C13 129.5(4) .
C4 Fe1 Fe2 C13 -132.7(4) .
C1 Fe1 Fe2 C13 -36.5(4) .
C5 Fe1 Fe2 C13 -8.2(5) .
C6 Fe1 Fe2 C13 30.2(4) .
C9 Fe1 Fe2 C13 -25.5(10) .
C7 Fe1 Fe2 C13 70.8(4) .
C8 Fe1 Fe2 C13 100.0(5) .
Fe4 Fe1 Fe2 C13 -167.8(4) .
Fe3 Fe1 Fe2 C13 -97.8(3) .
C3 Fe1 Fe2 C10 13.5(6) .
C4 Fe1 Fe2 C10 111.3(6) .
C1 Fe1 Fe2 C10 -152.5(6) .
C5 Fe1 Fe2 C10 -124.2(6) .
C6 Fe1 Fe2 C10 -85.8(6) .
C9 Fe1 Fe2 C10 -141.5(10) .
C7 Fe1 Fe2 C10 -45.2(6) .
C8 Fe1 Fe2 C10 -16.0(7) .
Fe4 Fe1 Fe2 C10 76.2(6) .
Fe3 Fe1 Fe2 C10 146.2(6) .
C3 Fe1 Fe2 C12 89.2(4) .
C4 Fe1 Fe2 C12 -173.0(4) .
C1 Fe1 Fe2 C12 -76.8(4) .
C5 Fe1 Fe2 C12 -48.5(4) .
C6 Fe1 Fe2 C12 -10.2(3) .
C9 Fe1 Fe2 C12 -65.8(9) .
C7 Fe1 Fe2 C12 30.5(3) .
C8 Fe1 Fe2 C12 59.6(5) .
Fe4 Fe1 Fe2 C12 151.8(3) .
Fe3 Fe1 Fe2 C12 -138.2(3) .
C3 Fe1 Fe2 C11 47.7(4) .
C4 Fe1 Fe2 C11 145.5(4) .
C1 Fe1 Fe2 C11 -118.3(4) .
C5 Fe1 Fe2 C11 -90.0(4) .
C6 Fe1 Fe2 C11 -51.7(4) .
C9 Fe1 Fe2 C11 -107.3(10) .
C7 Fe1 Fe2 C11 -11.0(4) .
C8 Fe1 Fe2 C11 18.1(5) .
Fe4 Fe1 Fe2 C11 110.3(3) .
Fe3 Fe1 Fe2 C11 -179.7(3) .
C3 Fe1 Fe2 Fe3 -132.6(3) ..
C4 Fe1 Fe2 Fe3 -34.8(2) .
C1 Fe1 Fe2 Fe3 61.3(3) .
C5 Fe1 Fe2 Fe3 89.7(3) .
C6 Fe1 Fe2 Fe3 128.0(2) .
C9 Fe1 Fe2 Fe3 72.4(9) .
C7 Fe1 Fe2 Fe3 168.7(2) .
C8 Fe1 Fe2 Fe3 -162.2(4) .
Fe4 Fe1 Fe2 Fe3 -70.00(4) .
Fe3 Fe1 Fe2 Fe3 0.0 .
C3 Fe1 Fe2 Fe4 -62.6(3) .
C4 Fe1 Fe2 Fe4 35.2(2) .
C1 Fe1 Fe2 Fe4 131.3(3) .
C5 Fe1 Fe2 Fe4 159.7(3) .
C6 Fe1 Fe2 Fe4 -162.0(2) .
C9 Fe1 Fe2 Fe4 142.4(9) .
C7 Fe1 Fe2 Fe4 -121.3(2) .
C8 Fe1 Fe2 Fe4 -92.2(4) .
Fe4 Fe1 Fe2 Fe4 0.0 .
Fe3 Fe1 Fe2 Fe4 70.00(4) .
C1 Fe2 Fe3 C2 -165.2(4) .
C2 Fe2 Fe3 C2 0.0 .
C3 Fe2 Fe3 C2 97.8(4) .
C14 Fe2 Fe3 C2 -62.7(4) .
C13 Fe2 Fe3 C2 -104.7(4) .
C10 Fe2 Fe3 C2 -26.2(5) .
C12 Fe2 Fe3 C2 -140.2(5) .
C11 Fe2 Fe3 C2 -53.9(60) .
Fe4 Fe2 Fe3 C2 61.9(3) .
Fe1 Fe2 Fe3 C2 132.1(3) .
C1 Fe2 Fe3 C1 0.000(1) .
C2 Fe2 Fe3 C1 165.2(4) .
C3 Fe2 Fe3 C1 -97.0(3) .
C14 Fe2 Fe3 C1 102.5(4) .
C13 Fe2 Fe3 C1 60.4(4) .
C10 Fe2 Fe3 C1 139.0(5) .
C12 Fe2 Fe3 C1 25.0(4) .
C11 Fe2 Fe3 C1 111.3(60) .
Fe4 Fe2 Fe3 C1 -132.9(3) .
Fe1 Fe2 Fe3 C1 -62.7(3) .
C1 Fe2 Fe3 C4 97.0(3) .
C2 Fe2 Fe3 C4 -97.9(4) .
C3 Fe2 Fe3 C4 -0.1(3) .
C14 Fe2 Fe3 C4 -160.6(4) .
C13 Fe2 Fe3 C4 157.4(4) .
C10 Fe2 Fe3 C4 -124.0(4) .
C12 Fe2 Fe3 C4 121.9(4) .
C11 Fe2 Fe3 C4 -151.7(60) .
Fe4 Fe2 Fe3 C4 -35.9(2) .
Fe1 Fe2 Fe3 C4 34.3(2) .
C1 Fe2 Fe3 C19 -48.8(4) .
C2 Fe2 Fe3 C19 116.3(5) .
C3 Fe2 Fe3 C19 -145.9(4) .
C14 Fe2 Fe3 C19 53.6(5) .
C13 Fe2 Fe3 C19 11.6(5) .
C10 Fe2 Fe3 C19 90.1(5) .
C12 Fe2 Fe3 C19 -23.9(5) .
C11 Fe2 Fe3 C19 62.5(60) .
Fe4 Fe2 Fe3 C19 178.2(3) .
Fe1 Fe2 Fe3 C19 -111.6(3) .
C1 Fe2 Fe3 C18 -15.6(7) .
C2 Fe2 Fe3 C18 149.6(7) .
C3 Fe2 Fe3 C18 -112.6(7) .
C14 Fe2 Fe3 C18 86.9(7) .
C13 Fe2 Fe3 C18 44.8(7) .
C10 Fe2 Fe3 C18 123.4(8) .
C12 Fe2 Fe3 C18 9.4(8) .
C11 Fe2 Fe3 C18 95.7(60) .
Fe4 Fe2 Fe3 C18 -148.5(7) .
Fe1 Fe2 Fe3 C18 -78.3(7) .
C1 Fe2 Fe3 C15 -90.5(4) .
C2 Fe2 Fe3 C15 74.6(4) .
C3 Fe2 Fe3 C15 172.4(4) .
C14 Fe2 Fe3 C15 11.9(4) .
C13 Fe2 Fe3 C15 -30.1(4) .
C10 Fe2 Fe3 C15 48.5(5) .
C12 Fe2 Fe3 C15 -65.6(4) .
C11 Fe2 Fe3 C15 20.8(60) .
Fe4 Fe2 Fe3 C15 136.6(3) .
Fe1 Fe2 Fe3 C15 -153.2(3) .
C1 Fe2 Fe3 C17 -158.0(12) .
C2 Fe2 Fe3 C17 7.1(12) .
C3 Fe2 Fe3 C17 104.9(12) .
C14 Fe2 Fe3 C17 -55.6(12) .
C13 Fe2 Fe3 C17 -97.6(12) .
C10 Fe2 Fe3 C17 -19.1(12) .
C12 Fe2 Fe3 C17 -133.1(12) .
C11 Fe2 Fe3 C17 -46.8(61) .
Fe4 Fe2 Fe3 C17 69.0(11) .
Fe1 Fe2 Fe3 C17 139.2(11) .
C1 Fe2 Fe3 C16 -129.6(5) .
C2 Fe2 Fe3 C16 35.6(5) .
C3 Fe2 Fe3 C16 133.4(4) .
C14 Fe2 Fe3 C16 -27.1(5) .
C13 Fe2 Fe3 C16 -69.1(5) .
C10 Fe2 Fe3 C16 9.4(5) .
C12 Fe2 Fe3 C16 -104.6(5) .
C11 Fe2 Fe3 C16 -18.3(60) .
Fe4 Fe2 Fe3 C16 97.5(4) .
Fe1 Fe2 Fe3 C16 167.7(4) .
C1 Fe2 Fe3 Fe4 132.9(3) .
C2 Fe2 Fe3 Fe4 -61.9(3) .
C3 Fe2 Fe3 Fe4 35.9(2) .
C14 Fe2 Fe3 Fe4 -124.6(3) .
C13 Fe2 Fe3 Fe4 -166.6(3) .
C10 Fe2 Fe3 Fe4 -88.1(4) .
C12 Fe2 Fe3 Fe4 157.9(3) .
C11 Fe2 Fe3 Fe4 -115.8(60) .
Fe4 Fe2 Fe3 Fe4 0.0 .
Fe1 Fe2 Fe3 Fe4 70.20(4) .
C1 Fe2 Fe3 Fe1 62.7(3) .
C2 Fe2 Fe3 Fe1 -132.1(3) .
C3 Fe2 Fe3 Fe1 -34.3(2) .
C14 Fe2 Fe3 Fe1 165.2(3) .
C13 Fe2 Fe3 Fe1 123.2(3) .
C10 Fe2 Fe3 Fe1 -158.3(4) .
C12 Fe2 Fe3 Fe1 87.7(3) .
C11 Fe2 Fe3 Fe1 174.0(60) .
Fe4 Fe2 Fe3 Fe1 -70.20(4) .
Fe1 Fe2 Fe3 Fe1 0.0 .
C3 Fe1 Fe3 C2 -0.2(3) .
C4 Fe1 Fe3 C2 97.7(4) .
C1 Fe1 Fe3 C2 -96.2(3) .
C5 Fe1 Fe3 C2 -160.3(3) .
C6 Fe1 Fe3 C2 -122.8(4) .
C9 Fe1 Fe3 C2 158.8(3) .
C7 Fe1 Fe3 C2 -111.4(12) .
C8 Fe1 Fe3 C2 128.5(4) .
Fe4 Fe1 Fe3 C2 35.6(2) .
Fe2 Fe1 Fe3 C2 -35.3(2) .
C3 Fe1 Fe3 C1 96.0(3) .
C4 Fe1 Fe3 C1 -166.2(4) .
C1 Fe1 Fe3 C1 0.000(1) .
C5 Fe1 Fe3 C1 -64.1(4) .
C6 Fe1 Fe3 C1 -26.6(4) .
C9 Fe1 Fe3 C1 -105.0(4) .
C7 Fe1 Fe3 C1 -15.2(12) .
C8 Fe1 Fe3 C1 -135.3(5) .
Fe4 Fe1 Fe3 C1 131.8(3) .
Fe2 Fe1 Fe3 C1 60.8(3) .
C3 Fe1 Fe3 C4 -97.8(4) .
C4 Fe1 Fe3 C4 0.000(1) .
C1 Fe1 Fe3 C4 166.2(4) .
C5 Fe1 Fe3 C4 102.0(4) .
C6 Fe1 Fe3 C4 139.6(4) .
C9 Fe1 Fe3 C4 61.2(4) .
C7 Fe1 Fe3 C4 150.9(12) .
C8 Fe1 Fe3 C4 30.9(4) .
Fe4 Fe1 Fe3 C4 -62.0(3) .
Fe2 Fe1 Fe3 C4 -133.0(3) .
C3 Fe1 Fe3 C19 145.1(4) .
C4 Fe1 Fe3 C19 -117.1(5) .
C1 Fe1 Fe3 C19 49.1(5) .
C5 Fe1 Fe3 C19 -15.1(4) .
C6 Fe1 Fe3 C19 22.5(5) .
C9 Fe1 Fe3 C19 -55.9(4) .
C7 Fe1 Fe3 C19 33.8(12) .
C8 Fe1 Fe3 C19 -86.2(5) .
Fe4 Fe1 Fe3 C19 -179.1(4) .
Fe2 Fe1 Fe3 C19 109.9(4) .
C3 Fe1 Fe3 C18 -173.3(5) .
C4 Fe1 Fe3 C18 -75.5(5) .
C1 Fe1 Fe3 C18 90.7(5) .
C5 Fe1 Fe3 C18 26.5(5) .
C6 Fe1 Fe3 C18 64.1(5) .
C9 Fe1 Fe3 C18 -14.3(5) .
C7 Fe1 Fe3 C18 75.4(12) .
C8 Fe1 Fe3 C18 -44.6(6) .
Fe4 Fe1 Fe3 C18 -137.5(4) .
Fe2 Fe1 Fe3 C18 151.5(4) .
C3 Fe1 Fe3 C15 111.4(7) .
C4 Fe1 Fe3 C15 -150.8(7) .
C1 Fe1 Fe3 C15 15.4(7) .
C5 Fe1 Fe3 C15 -48.7(7) .
C6 Fe1 Fe3 C15 -11.2(7) .
C9 Fe1 Fe3 C15 -89.6(7) .
C7 Fe1 Fe3 C15 0.2(13) .
C8 Fe1 Fe3 C15 -119.9(7) .
Fe4 Fe1 Fe3 C15 147.2(6) .
Fe2 Fe1 Fe3 C15 76.2(6) .
C3 Fe1 Fe3 C17 -133.2(5) .
C4 Fe1 Fe3 C17 -35.4(5) .
C1 Fe1 Fe3 C17 130.8(5) .
C5 Fe1 Fe3 C17 66.6(5) .
C6 Fe1 Fe3 C17 104.2(5) .
C9 Fe1 Fe3 C17 25.8(5) .
C7 Fe1 Fe3 C17 115.5(12) .
C8 Fe1 Fe3 C17 -4.5(6) .
Fe4 Fe1 Fe3 C17 -97.4(5) .
Fe2 Fe1 Fe3 C17 -168.4(5) .
C3 Fe1 Fe3 C16 -103.7(13) .
C4 Fe1 Fe3 C16 -5.9(13) .
C1 Fe1 Fe3 C16 160.3(13) .
C5 Fe1 Fe3 C16 96.2(13) .
C6 Fe1 Fe3 C16 133.7(13) .
C9 Fe1 Fe3 C16 55.3(13) .
C7 Fe1 Fe3 C16 145.1(17) .
C8 Fe1 Fe3 C16 25.0(13) .
Fe4 Fe1 Fe3 C16 -67.9(12) .
Fe2 Fe1 Fe3 C16 -138.9(13) .
C3 Fe1 Fe3 Fe4 -35.8(2) .
C4 Fe1 Fe3 Fe4 62.0(3) .
C1 Fe1 Fe3 Fe4 -131.8(3) .
C5 Fe1 Fe3 Fe4 164.1(2) .
C6 Fe1 Fe3 Fe4 -158.4(3) .
C9 Fe1 Fe3 Fe4 123.2(2) .
C7 Fe1 Fe3 Fe4 -147.0(11) .
C8 Fe1 Fe3 Fe4 92.9(4) .
Fe4 Fe1 Fe3 Fe4 0.0 .
Fe2 Fe1 Fe3 Fe4 -70.98(5) .
C3 Fe1 Fe3 Fe2 35.2(2) .
C4 Fe1 Fe3 Fe2 133.0(3) .
C1 Fe1 Fe3 Fe2 -60.8(3) .
C5 Fe1 Fe3 Fe2 -124.9(2) .
C6 Fe1 Fe3 Fe2 -87.4(3) .
C9 Fe1 Fe3 Fe2 -165.8(2) .
C7 Fe1 Fe3 Fe2 -76.1(11) .
C8 Fe1 Fe3 Fe2 163.9(4) .
Fe4 Fe1 Fe3 Fe2 70.98(5) .
Fe2 Fe1 Fe3 Fe2 0.0 .
C2 Fe3 Fe4 C4 167.4(3) .
C1 Fe3 Fe4 C4 -96.6(3) .
C4 Fe3 Fe4 C4 0.0 .
C19 Fe3 Fe4 C4 97.7(96) .
C18 Fe3 Fe4 C4 26.6(6) .
C15 Fe3 Fe4 C4 140.9(5) .
C17 Fe3 Fe4 C4 62.7(4) .
C16 Fe3 Fe4 C4 104.9(4) .
Fe2 Fe3 Fe4 C4 -131.3(2) .
Fe1 Fe3 Fe4 C4 -60.5(2) .
C2 Fe3 Fe4 C2 0.0 .
C1 Fe3 Fe4 C2 95.9(3) .
C4 Fe3 Fe4 C2 -167.4(3) .
C19 Fe3 Fe4 C2 -69.8(96) .
C18 Fe3 Fe4 C2 -140.9(6) .
C15 Fe3 Fe4 C2 -26.5(5) .
C17 Fe3 Fe4 C2 -104.7(5) .
C16 Fe3 Fe4 C2 -62.5(4) .
Fe2 Fe3 Fe4 C2 61.3(3) .
Fe1 Fe3 Fe4 C2 132.1(3) .
C2 Fe3 Fe4 C3 -97.2(3) .
C1 Fe3 Fe4 C3 -1.2(3) .
C4 Fe3 Fe4 C3 95.4(3) .
C19 Fe3 Fe4 C3 -166.9(96) .
C18 Fe3 Fe4 C3 122.0(6) .
C15 Fe3 Fe4 C3 -123.7(4) .
C17 Fe3 Fe4 C3 158.1(4) .
C16 Fe3 Fe4 C3 -159.6(4) .
Fe2 Fe3 Fe4 C3 -35.9(2) .
Fe1 Fe3 Fe4 C3 34.9(2) .
C2 Fe3 Fe4 C20 24.2(5) .
C1 Fe3 Fe4 C20 120.2(5) .
C4 Fe3 Fe4 C20 -143.2(5) .
C19 Fe3 Fe4 C20 -45.6(96) .
C18 Fe3 Fe4 C20 -116.6(7) .
C15 Fe3 Fe4 C20 -2.3(6) .
C17 Fe3 Fe4 C20 -80.5(6) .
C16 Fe3 Fe4 C20 -38.3(5) .
Fe2 Fe3 Fe4 C20 85.5(4) .
Fe1 Fe3 Fe4 C20 156.3(4) .
C2 Fe3 Fe4 C23 138.7(4) .
C1 Fe3 Fe4 C23 -125.4(4) .
C4 Fe3 Fe4 C23 -28.7(4) .
C19 Fe3 Fe4 C23 68.9(96) .
C18 Fe3 Fe4 C23 -2.2(7) .
C15 Fe3 Fe4 C23 112.2(5) .
C17 Fe3 Fe4 C23 34.0(5) .
C16 Fe3 Fe4 C23 76.2(5) .
Fe2 Fe3 Fe4 C23 -160.1(3) .
Fe1 Fe3 Fe4 C23 -89.2(3) .
C2 Fe3 Fe4 C22 102.1(4) .
C1 Fe3 Fe4 C22 -161.9(3) .
C4 Fe3 Fe4 C22 -65.3(3) .
C19 Fe3 Fe4 C22 32.4(96) .
C18 Fe3 Fe4 C22 -38.7(6) .
C15 Fe3 Fe4 C22 75.6(5) .
C17 Fe3 Fe4 C22 -2.6(5) .
C16 Fe3 Fe4 C22 39.6(4) .
Fe2 Fe3 Fe4 C22 163.4(3) .
Fe1 Fe3 Fe4 C22 -125.8(3) .
C2 Fe3 Fe4 C24 111.5(61) .
C1 Fe3 Fe4 C24 -152.6(61) .
C4 Fe3 Fe4 C24 -55.9(61) .
C19 Fe3 Fe4 C24 41.7(123) .
C18 Fe3 Fe4 C24 -29.4(61) .
C15 Fe3 Fe4 C24 85.0(61) .
C17 Fe3 Fe4 C24 6.8(61) .
C16 Fe3 Fe4 C24 49.0(61) .
Fe2 Fe3 Fe4 C24 172.7(61) .
Fe1 Fe3 Fe4 C24 -116.4(61) .
C2 Fe3 Fe4 C21 59.5(4) .
C1 Fe3 Fe4 C21 155.4(3) .
C4 Fe3 Fe4 C21 -107.9(4) .
C19 Fe3 Fe4 C21 -10.3(96) .
C18 Fe3 Fe4 C21 -81.4(6) .
C15 Fe3 Fe4 C21 33.0(5) .
C17 Fe3 Fe4 C21 -45.2(5) .
C16 Fe3 Fe4 C21 -3.0(5) .
Fe2 Fe3 Fe4 C21 120.8(3) .
Fe1 Fe3 Fe4 C21 -168.4(3) .
C2 Fe3 Fe4 Fe1 -132.1(3) .
C1 Fe3 Fe4 Fe1 -36.1(2) .
C4 Fe3 Fe4 Fe1 60.5(2) .
C19 Fe3 Fe4 Fe1 158.2(96) .
C18 Fe3 Fe4 Fe1 87.1(5) .
C15 Fe3 Fe4 Fe1 -158.6(4) .
C17 Fe3 Fe4 Fe1 123.2(4) .
C16 Fe3 Fe4 Fe1 165.4(3) .
Fe2 Fe3 Fe4 Fe1 -70.81(4) .
Fe1 Fe3 Fe4 Fe1 0.0 .
C2 Fe3 Fe4 Fe2 -61.3(3) .
C1 Fe3 Fe4 Fe2 34.7(2) .
C4 Fe3 Fe4 Fe2 131.3(2) .
C19 Fe3 Fe4 Fe2 -131.0(96) .
C18 Fe3 Fe4 Fe2 157.9(5) .
C15 Fe3 Fe4 Fe2 -87.8(4) .
C17 Fe3 Fe4 Fe2 -166.0(4) .
C16 Fe3 Fe4 Fe2 -123.8(3) .
Fe2 Fe3 Fe4 Fe2 0.0 .
Fe1 Fe3 Fe4 Fe2 70.81(4) .
C3 Fe1 Fe4 C4 -165.6(4) .
C4 Fe1 Fe4 C4 0.000(1) .
C1 Fe1 Fe4 C4 97.3(4) .
C5 Fe1 Fe4 C4 8.9(7) .
C6 Fe1 Fe4 C4 -170.0(7) .
C9 Fe1 Fe4 C4 -37.0(4) .
C7 Fe1 Fe4 C4 -124.8(4) .
C8 Fe1 Fe4 C4 -80.7(3) .
Fe3 Fe1 Fe4 C4 62.4(3) .
Fe2 Fe1 Fe4 C4 132.3(3) .
C3 Fe1 Fe4 C2 96.6(3) .
C4 Fe1 Fe4 C2 -97.8(4) .
C1 Fe1 Fe4 C2 -0.5(3) .
C5 Fe1 Fe4 C2 -88.9(7) .
C6 Fe1 Fe4 C2 92.1(7) .
C9 Fe1 Fe4 C2 -134.8(3) .
C7 Fe1 Fe4 C2 137.3(3) .
C8 Fe1 Fe4 C2 -178.5(3) .
Fe3 Fe1 Fe4 C2 -35.4(2) .
Fe2 Fe1 Fe4 C2 34.5(2) .
C3 Fe1 Fe4 C3 0.0 .
C4 Fe1 Fe4 C3 165.6(4) .
C1 Fe1 Fe4 C3 -97.1(3) .
C5 Fe1 Fe4 C3 174.5(7) .
C6 Fe1 Fe4 C3 -4.4(7) .
C9 Fe1 Fe4 C3 128.6(4) .
C7 Fe1 Fe4 C3 40.8(3) .
C8 Fe1 Fe4 C3 84.9(3) .
Fe3 Fe1 Fe4 C3 -132.0(3) .
Fe2 Fe1 Fe4 C3 -62.1(3) .
C3 Fe1 Fe4 C20 -15.4(6) .
C4 Fe1 Fe4 C20 150.2(6) .
C1 Fe1 Fe4 C20 -112.4(5) .
C5 Fe1 Fe4 C20 159.1(8) .
C6 Fe1 Fe4 C20 -19.8(8) .
C9 Fe1 Fe4 C20 113.3(6) .
C7 Fe1 Fe4 C20 25.4(6) .
C8 Fe1 Fe4 C20 69.5(5) .
Fe3 Fe1 Fe4 C20 -147.4(5) .
Fe2 Fe1 Fe4 C20 -77.4(5) .
C3 Fe1 Fe4 C23 -92.9(4) .
C4 Fe1 Fe4 C23 72.7(4) .
C1 Fe1 Fe4 C23 170.0(4) .
C5 Fe1 Fe4 C23 81.6(7) .
C6 Fe1 Fe4 C23 -97.4(7) .
C9 Fe1 Fe4 C23 35.7(4) .
C7 Fe1 Fe4 C23 -52.1(4) .
C8 Fe1 Fe4 C23 -8.0(4) .
Fe3 Fe1 Fe4 C23 135.1(3) .
Fe2 Fe1 Fe4 C23 -155.0(3) .
C3 Fe1 Fe4 C22 -132.7(5) .
C4 Fe1 Fe4 C22 32.9(5) .
C1 Fe1 Fe4 C22 130.2(4) .
C5 Fe1 Fe4 C22 41.8(8) .
C6 Fe1 Fe4 C22 -137.1(7) .
C9 Fe1 Fe4 C22 -4.1(5) .
C7 Fe1 Fe4 C22 -91.9(5) .
C8 Fe1 Fe4 C22 -47.8(4) .
Fe3 Fe1 Fe4 C22 95.3(4) .
Fe2 Fe1 Fe4 C22 165.2(4) .
C3 Fe1 Fe4 C24 -50.3(4) .
C4 Fe1 Fe4 C24 115.3(4) .
C1 Fe1 Fe4 C24 -147.3(4) .
C5 Fe1 Fe4 C24 124.2(7) .
C6 Fe1 Fe4 C24 -54.7(7) .
C9 Fe1 Fe4 C24 78.4(4) .
C7 Fe1 Fe4 C24 -9.5(4) .
C8 Fe1 Fe4 C24 34.6(4) .
Fe3 Fe1 Fe4 C24 177.7(3) .
Fe2 Fe1 Fe4 C24 -112.3(3) .
C3 Fe1 Fe4 C21 -165.8(12) .
C4 Fe1 Fe4 C21 -0.2(13) .
C1 Fe1 Fe4 C21 97.1(12) .
C5 Fe1 Fe4 C21 8.7(14) .
C6 Fe1 Fe4 C21 -170.3(14) .
C9 Fe1 Fe4 C21 -37.2(13) .
C7 Fe1 Fe4 C21 -125.1(12) .
C8 Fe1 Fe4 C21 -80.9(12) .
Fe3 Fe1 Fe4 C21 62.2(12) .
Fe2 Fe1 Fe4 C21 132.1(12) .
C3 Fe1 Fe4 Fe3 132.0(3) .
C4 Fe1 Fe4 Fe3 -62.4(3) .
C1 Fe1 Fe4 Fe3 34.9(2) .
C5 Fe1 Fe4 Fe3 -53.5(7) .
C6 Fe1 Fe4 Fe3 127.6(6) .
C9 Fe1 Fe4 Fe3 -99.4(3) .
C7 Fe1 Fe4 Fe3 172.8(2) .
C8 Fe1 Fe4 Fe3 -143.1(2) .
Fe3 Fe1 Fe4 Fe3 0.0 .
Fe2 Fe1 Fe4 Fe3 69.94(5) .
C3 Fe1 Fe4 Fe2 62.1(3) .
C4 Fe1 Fe4 Fe2 -132.3(3) .
C1 Fe1 Fe4 Fe2 -35.0(2) .
C5 Fe1 Fe4 Fe2 -123.4(7) .
C6 Fe1 Fe4 Fe2 57.6(6) .
C9 Fe1 Fe4 Fe2 -169.3(3) .
C7 Fe1 Fe4 Fe2 102.8(2) .
C8 Fe1 Fe4 Fe2 147.0(2) .
Fe3 Fe1 Fe4 Fe2 -69.94(5) .
Fe2 Fe1 Fe4 Fe2 0.0 .
C1 Fe2 Fe4 C4 1.5(3) .
C2 Fe2 Fe4 C4 98.2(4) .
C3 Fe2 Fe4 C4 -95.2(3) .
C14 Fe2 Fe4 C4 131.5(4) .
C13 Fe2 Fe4 C4 101.0(12) .
C10 Fe2 Fe4 C4 171.9(3) .
C12 Fe2 Fe4 C4 -112.4(5) .
C11 Fe2 Fe4 C4 -146.3(3) .
Fe3 Fe2 Fe4 C4 36.3(2) .
Fe1 Fe2 Fe4 C4 -34.9(2) .
C1 Fe2 Fe4 C2 -96.8(4) .
C2 Fe2 Fe4 C2 0.0 .
C3 Fe2 Fe4 C2 166.5(4) .
C14 Fe2 Fe4 C2 33.2(5) .
C13 Fe2 Fe4 C2 2.8(12) .
C10 Fe2 Fe4 C2 73.7(4) .
C12 Fe2 Fe4 C2 149.4(5) .
C11 Fe2 Fe4 C2 115.5(4) .
Fe3 Fe2 Fe4 C2 -61.9(3) .
Fe1 Fe2 Fe4 C2 -133.1(3) .
C1 Fe2 Fe4 C3 96.7(3) .
C2 Fe2 Fe4 C3 -166.5(4) .
C3 Fe2 Fe4 C3 0.0 .
C14 Fe2 Fe4 C3 -133.3(4) .
C13 Fe2 Fe4 C3 -163.8(12) .
C10 Fe2 Fe4 C3 -92.8(4) .
C12 Fe2 Fe4 C3 -17.1(5) .
C11 Fe2 Fe4 C3 -51.1(3) .
Fe3 Fe2 Fe4 C3 131.6(2) .
Fe1 Fe2 Fe4 C3 60.3(2) .
C1 Fe2 Fe4 C20 -172.8(3) .
C2 Fe2 Fe4 C20 -76.1(4) .
C3 Fe2 Fe4 C20 90.4(4) .
C14 Fe2 Fe4 C20 -42.9(4) .
C13 Fe2 Fe4 C20 -73.3(12) .
C10 Fe2 Fe4 C20 -2..4(4) .
C12 Fe2 Fe4 C20 73.3(5) .
C11 Fe2 Fe4 C20 39.4(4) .
Fe3 Fe2 Fe4 C20 -138.0(3) .
Fe1 Fe2 Fe4 C20 150.8(3) .
C1 Fe2 Fe4 C23 111.7(6) .
C2 Fe2 Fe4 C23 -151.6(7) .
C3 Fe2 Fe4 C23 15.0(7) .
C14 Fe2 Fe4 C23 -118.3(7) .
C13 Fe2 Fe4 C23 -148.8(13) .
C10 Fe2 Fe4 C23 -77.9(7) .
C12 Fe2 Fe4 C23 -2.2(8) .
C11 Fe2 Fe4 C23 -36.1(7) .
Fe3 Fe2 Fe4 C23 146.5(6) .
Fe1 Fe2 Fe4 C23 75.3(6) .
C1 Fe2 Fe4 C22 -101.7(10) .
C2 Fe2 Fe4 C22 -4.9(11) .
C3 Fe2 Fe4 C22 161.6(10) .
C14 Fe2 Fe4 C22 28.3(11) .
C13 Fe2 Fe4 C22 -2.2(16) .
C10 Fe2 Fe4 C22 68.7(10) .
C12 Fe2 Fe4 C22 144.4(11) .
C11 Fe2 Fe4 C22 110.5(11) .
Fe3 Fe2 Fe4 C22 -66.9(10) .
Fe1 Fe2 Fe4 C22 -138.1(10) .
C1 Fe2 Fe4 C24 145.5(3) .
C2 Fe2 Fe4 C24 -117.8(4) .
C3 Fe2 Fe4 C24 48.8(4) .
C14 Fe2 Fe4 C24 -84.5(4) .
C13 Fe2 Fe4 C24 -115.0(12) .
C10 Fe2 Fe4 C24 -44.1(4) .
C12 Fe2 Fe4 C24 31.6(5) .
C11 Fe2 Fe4 C24 -2.3(4) .
Fe3 Fe2 Fe4 C24 -179.7(3) .
Fe1 Fe2 Fe4 C24 109.1(3) .
C1 Fe2 Fe4 C21 -132.4(4) .
C2 Fe2 Fe4 C21 -35.7(5) .
C3 Fe2 Fe4 C21 130.9(4) .
C14 Fe2 Fe4 C21 -2.4(5) .
C13 Fe2 Fe4 C21 -32.9(12) .
C10 Fe2 Fe4 C21 38.0(4) .
C12 Fe2 Fe4 C21 113.7(6) .
C11 Fe2 Fe4 C21 79.8(4) .
Fe3 Fe2 Fe4 C21 -97.6(3) .
Fe1 Fe2 Fe4 C21 -168.8(3) .
C1 Fe2 Fe4 Fe3 -34.8(2) .
C2 Fe2 Fe4 Fe3 61.9(3) .
C3 Fe2 Fe4 Fe3 -131.6(2) .
C14 Fe2 Fe4 Fe3 95.1(4) .
C13 Fe2 Fe4 Fe3 64.7(11) .
C10 Fe2 Fe4 Fe3 135.6(3) .
C12 Fe2 Fe4 Fe3 -148.7(5) .
C11 Fe2 Fe4 Fe3 177.4(3) .
Fe3 Fe2 Fe4 Fe3 0.0 .
Fe1 Fe2 Fe4 Fe3 -71.24(5) .
C1 Fe2 Fe4 Fe1 36.4(2) .
C2 Fe2 Fe4 Fe1 133.1(3) .
C3 Fe2 Fe4 Fe1 -60.3(2) .
C14 Fe2 Fe4 Fe1 166.4(4) .
C13 Fe2 Fe4 Fe1 135.9(12) .
C10 Fe2 Fe4 Fe1 -153.2(3) .
C12 Fe2 Fe4 Fe1 -77.5(5) .
C11 Fe2 Fe4 Fe1 -111.4(3) .
Fe3 Fe2 Fe4 Fe1 71.24(5) .
Fe1 Fe2 Fe4 Fe1 0.0 .
C42 Ru1 P1 C31 43.2(3) .
C40 Ru1 P1 C31 1.2(5) .
C37 Ru1 P1 C31 80.8(3) .
C39 Ru1 P1 C31 110.8(7) .
C38 Ru1 P1 C31 108.5(3) .
C41 Ru1 P1 C31 12.4(4) .
Cl2 Ru1 P1 C31 -79.2(3) .
Cl1 Ru1 P1 C31 -167.4(3) .
C42 Ru1 P1 C8 160.4(3) .
C40 Ru1 P1 C8 118.5(5) .
C37 Ru1 P1 C8 -162.0(3) .
C39 Ru1 P1 C8 -131.9(7) .
C38 Ru1 P1 C8 -134.2(3) .
C41 Ru1 P1 C8 129.6(3) .
Cl2 Ru1 P1 C8 38.0(3) .
Cl1 Ru1 P1 C8 -50.1(3) .
C42 Ru1 P1 C25 -73.7(3) .
C40 Ru1 P1 C25 -115.7(5) .
C37 Ru1 P1 C25 -36.2(3) .
C39 Ru1 P1 C25 -6.1(8) .
C38 Ru1 P1 C25 -8.4(4) .
C41 Ru1 P1 C25 -104.5(3) .
Cl2 Ru1 P1 C25 163.8(3) .
Cl1 Ru1 P1 C25 75.7(3) .
C2 Fe2 C1 O1 131.4(8) .
C3 Fe2 C1 O1 -125.8(8) .
C14 Fe2 C1 O1 42.2(9) .
C13 Fe2 C1 O1 16.0(8) .
C10 Fe2 C1 O1 20.3(12) .
C12 Fe2 C1 O1 -21.7(8) .
C11 Fe2 C1 O1 -33.9(10) .
Fe3 Fe2 C1 O1 143.0(9) .
Fe4 Fe2 C1 O1 -177.4(7) .
Fe1 Fe2 C1 O1 -136.5(9) .
C2 Fe2 C1 Fe3 -11.6(3) .
C3 Fe2 C1 Fe3 91.2(3) .
C14 Fe2 C1 Fe3 -100.9(3) .
C13 Fe2 C1 Fe3 -127.0(3) .
C10 Fe2 C1 Fe3 -122.7(6) .
C12 Fe2 C1 Fe3 -164.8(3) .
C11 Fe2 C1 Fe3 -177.0(3) .
Fe3 Fe2 C1 Fe3 0.0 .
Fe4 Fe2 C1 Fe3 39.6(2) .
Fe1 Fe2 C1 Fe3 80.4(2) .
C2 Fe2 C1 Fe1 -92.0(3) .
C3 Fe2 C1 Fe1 10.7(3) .
C14 Fe2 C1 Fe1 178.7(3) .
C13 Fe2 C1 Fe1 152.5(3) .
C10 Fe2 C1 Fe1 156.9(5) .
C12 Fe2 C1 Fe1 114.8(3) .
C11 Fe2 C1 Fe1 102.6(4) .
Fe3 Fe2 C1 Fe1 -80.4(2) .
Fe4 Fe2 C1 Fe1 -40.9(2) .
Fe1 Fe2 C1 Fe1 0.0 .
C2 Fe3 C1 O1 -129.8(8) .
C4 Fe3 C1 O1 127.1(8) .
C19 Fe3 C1 O1 -2.0(8) .
C18 Fe3 C1 O1 31.4(9) .
C15 Fe3 C1 O1 -35.4(9) .
C17 Fe3 C1 O1 30.3(11) .
C16 Fe3 C1 O1 -34.5(11) .
Fe4 Fe3 C1 O1 178.5(8) .
Fe2 Fe3 C1 O1 -141.4(9) .
Fe1 Fe3 C1 O1 137.8(9) .
C2 Fe3 C1 Fe2 11.6(3) .
C4 Fe3 C1 Fe2 -91.5(3) .
C19 Fe3 C1 Fe2 139.4(4) .
C18 Fe3 C1 Fe2 172.8(3) .
C15 Fe3 C1 Fe2 106.0(3) .
C17 Fe3 C1 Fe2 171.7(5) .
C16 Fe3 C1 Fe2 107.0(6) .
Fe4 Fe3 C1 Fe2 -40.1(2) .
Fe2 Fe3 C1 Fe2 0.0 .
Fe1 Fe3 C1 Fe2 -80.8(2) .
C2 Fe3 C1 Fe1 92.4(3) .
C4 Fe3 C1 Fe1 -10.7(3) .
C19 Fe3 C1 Fe1 -139.8(4) .
C18 Fe3 C1 Fe1 -106.4(4) .
C15 Fe3 C1 Fe1 -173.2(3) .
C17 Fe3 C1 Fe1 -107.5(5) .
C16 Fe3 C1 Fe1 -172.2(5) .
Fe4 Fe3 C1 Fe1 40.7(2) .
Fe2 Fe3 C1 Fe1 80.8(2) .
Fe1 Fe3 C1 Fe1 0.0 .
C3 Fe1 C1 O1 127.1(8) .
C4 Fe1 C1 O1 -130.2(7) .
C5 Fe1 C1 O1 -20.1(7) .
C6 Fe1 C1 O1 19.3(7) .
C9 Fe1 C1 O1 -39.1(8) .
C7 Fe1 C1 O1 35.9(9) .
C8 Fe1 C1 O1 -4.3(11) .
Fe4 Fe1 C1 O1 178.9(7) .
Fe3 Fe1 C1 O1 -141.0(9) .
Fe2 Fe1 C1 O1 138.1(8) .
C3 Fe1 C1 Fe2 -10.9(3) .
C4 Fe1 C1 Fe2 91.7(3) .
C5 Fe1 C1 Fe2 -158.2(3) .
C6 Fe1 C1 Fe2 -118.8(3) .
C9 Fe1 C1 Fe2 -177.1(2) .
C7 Fe1 C1 Fe2 -102.2(3) .
C8 Fe1 C1 Fe2 -142.4(4) .
Fe4 Fe1 C1 Fe2 40.8(2) .
Fe3 Fe1 C1 Fe2 80.9(2) .
Fe2 Fe1 C1 Fe2 0.0 .
C3 Fe1 C1 Fe3 -91.9(3) .
C4 Fe1 C1 Fe3 10.8(3) .
C5 Fe1 C1 Fe3 120.9(3) .
C6 Fe1 C1 Fe3 160.3(3) .
C9 Fe1 C1 Fe3 101.9(3) .
C7 Fe1 C1 Fe3 176.9(3) .
C8 Fe1 C1 Fe3 136.7(4) .
Fe4 Fe1 C1 Fe3 -40.1(2) .
Fe3 Fe1 C1 Fe3 0.0 .
Fe2 Fe1 C1 Fe3 -80.9(2) .
C1 Fe3 C2 O2 127.8(8) .
C4 Fe3 C2 O2 -129.7(8) .
C19 Fe3 C2 O2 38.0(9) .
C18 Fe3 C2 O2 -13.0(14) .
C15 Fe3 C2 O2 23.7(8) .
C17 Fe3 C2 O2 -38.8(9) .
C16 Fe3 C2 O2 -14.1(8) .
Fe4 Fe3 C2 O2 -139.6(9) .
Fe2 Fe3 C2 O2 139.3(9) .
Fe1 Fe3 C2 O2 179.9(7) .
C1 Fe3 C2 Fe2 -11.5(3) .
C4 Fe3 C2 Fe2 91.0(3) .
C19 Fe3 C2 Fe2 -101.3(4) .
C18 Fe3 C2 Fe2 -152.3(8) .
C15 Fe3 C2 Fe2 -115.6(3) .
C17 Fe3 C2 Fe2 -178.1(3) .
C16 Fe3 C2 Fe2 -153.4(4) .
Fe4 Fe3 C2 Fe2 81.1(2) .
Fe2 Fe3 C2 Fe2 0.0 .
Fe1 Fe3 C2 Fe2 40.6(2) .
C1 Fe3 C2 Fe4 -92.7(3) .
C4 Fe3 C2 Fe4 9.9(3) .
C19 Fe3 C2 Fe4 177.6(3) .
C18 Fe3 C2 Fe4 126.6(8) .
C15 Fe3 C2 Fe4 163.3(3) .
C17 Fe3 C2 Fe4 100.7(3) .
C16 Fe3 C2 Fe4 125.5(3) .
Fe4 Fe3 C2 Fe4 0.0 .
Fe2 Fe3 C2 Fe4 -81.1(2) .
Fe1 Fe3 C2 Fe4 -40.5(2) .
C1 Fe2 C2 O2 -129.4(9) .
C3 Fe2 C2 O2 128.3(9) .
C14 Fe2 C2 O2 -16.3(9) .
C13 Fe2 C2 O2 -40.3(10) .
C10 Fe2 C2 O2 22.3(9) .
C12 Fe2 C2 O2 -13.7(14) .
C11 Fe2 C2 O2 36.5(11) .
Fe3 Fe2 C2 O2 -141.0(11) .
Fe4 Fe2 C2 O2 139.0(10) .
Fe1 Fe2 C2 O2 178.4(9) .
C1 Fe2 C2 Fe3 11.6(3) .
C3 Fe2 C2 Fe3 -90.7(3) .
C14 Fe2 C2 Fe3 124.7(4) .
C13 Fe2 C2 Fe3 100.6(3) .
C10 Fe2 C2 Fe3 163.3(3) .
C12 Fe2 C2 Fe3 127.2(6) .
C11 Fe2 C2 Fe3 177.4(3) .
Fe3 Fe2 C2 Fe3 0.0 .
Fe4 Fe2 C2 Fe3 -80.1(2) .
Fe1 Fe2 C2 Fe3 -40.6(2) .
C1 Fe2 C2 Fe4 91.7(3) .
C3 Fe2 C2 Fe4 -10.6(3) .
C14 Fe2 C2 Fe4 -155.2(3) .
C13 Fe2 C2 Fe4 -179.3(3) .
C10 Fe2 C2 Fe4 -116.6(3) .
C12 Fe2 C2 Fe4 -152.7(5) .
C11 Fe2 C2 Fe4 -102.5(4) .
Fe3 Fe2 C2 Fe4 80.1(2) .
Fe4 Fe2 C2 Fe4 0.0 .
Fe1 Fe2 C2 Fe4 39.5(2) .
C4 Fe4 C2 O2 130.8(8) .
C3 Fe4 C2 O2 -127.9(8) .
C20 Fe4 C2 O2 -24.2(8) .
C23 Fe4 C2 O2 19.2(12) .
C22 Fe4 C2 O2 40.0(9) .
C24 Fe4 C2 O2 -36.5(10) .
C21 Fe4 C2 O2 13.6(8) .
Fe3 Fe4 C2 O2 140.8(9) .
Fe1 Fe4 C2 O2 -178.4(7) .
Fe2 Fe4 C2 O2 -138.5(9) .
C4 Fe4 C2 Fe3 -10.0(3) .
C3 Fe4 C2 Fe3 91.3(3) .
C20 Fe4 C2 Fe3 -165.0(3) .
C23 Fe4 C2 Fe3 -121.6(6) .
C22 Fe4 C2 Fe3 -100.8(4) .
C24 Fe4 C2 Fe3 -177.3(3) .
C21 Fe4 C2 Fe3 -127.2(3) .
Fe3 Fe4 C2 Fe3 0.0 .
Fe1 Fe4 C2 Fe3 40.8(2) .
Fe2 Fe4 C2 Fe3 80.7(2) .
C4 Fe4 C2 Fe2 -90.7(3) .
C3 Fe4 C2 Fe2 10.6(3) .
C20 Fe4 C2 Fe2 114.3(3) .
C23 Fe4 C2 Fe2 157.7(6) .
C22 Fe4 C2 Fe2 178.5(3) .
C24 Fe4 C2 Fe2 102.0(4) .
C21 Fe4 C2 Fe2 152.1(3) .
Fe3 Fe4 C2 Fe2 -80.7(2) .
Fe1 Fe4 C2 Fe2 -39.9(2) .
Fe2 Fe4 C2 Fe2 0.0 .
C4 Fe1 C3 O3 128.0(8) .
C1 Fe1 C3 O3 -130.3(8) .
C5 Fe1 C3 O3 -37.4(11) .
C6 Fe1 C3 O3 -42.3(8) .
C9 Fe1 C3 O3 30.1(10) .
C7 Fe1 C3 O3 -10.2(8) .
C8 Fe1 C3 O3 24.8(8) .
Fe4 Fe1 C3 O3 139.3(9) .
Fe3 Fe1 C3 O3 179.4(7) .
Fe2 Fe1 C3 O3 -141.0(9) .
C4 Fe1 C3 Fe2 -91.0(3) .
C1 Fe1 C3 Fe2 10.7(3) .
C5 Fe1 C3 Fe2 103.6(5) .
C6 Fe1 C3 Fe2 98.7(3) .
C9 Fe1 C3 Fe2 171.1(3) .
C7 Fe1 C3 Fe2 130.8(3) .
C8 Fe1 C3 Fe2 165.8(2) .
Fe4 Fe1 C3 Fe2 -79.7(2) .
Fe3 Fe1 C3 Fe2 -39.6(2) .
Fe2 Fe1 C3 Fe2 0.0 .
C4 Fe1 C3 Fe4 -11.3(3) .
C1 Fe1 C3 Fe4 90.4(3) .
C5 Fe1 C3 Fe4 -176.7(4) .
C6 Fe1 C3 Fe4 178.4(2) .
C9 Fe1 C3 Fe4 -109.2(4) .
C7 Fe1 C3 Fe4 -149.5(3) .
C8 Fe1 C3 Fe4 -114.5(2) .
Fe4 Fe1 C3 Fe4 0.0 .
Fe3 Fe1 C3 Fe4 40.1(2) .
Fe2 Fe1 C3 Fe4 79.7(2) .
C1 Fe2 C3 O3 131.2(7) .
C2 Fe2 C3 O3 -126.5(7) .
C14 Fe2 C3 O3 -29.6(10) .
C13 Fe2 C3 O3 36.9(10) .
C10 Fe2 C3 O3 -31.7(8) .
C12 Fe2 C3 O3 35.1(8) .
C11 Fe2 C3 O3 1.2(7) .
Fe3 Fe2 C3 O3 -177.6(7) .
Fe4 Fe2 C3 O3 -137.1(8) .
Fe1 Fe2 C3 O3 142.2(8) .
C1 Fe2 C3 Fe1 -11.1(3) .
C2 Fe2 C3 Fe1 91.3(3) .
C14 Fe2 C3 Fe1 -171.8(5) .
C13 Fe2 C3 Fe1 -105.4(5) .
C10 Fe2 C3 Fe1 -174.0(3) .
C12 Fe2 C3 Fe1 -107.1(3) .
C11 Fe2 C3 Fe1 -141.1(3) .
Fe3 Fe2 C3 Fe1 40.1(2) .
Fe4 Fe2 C3 Fe1 80.7(2) .
Fe1 Fe2 C3 Fe1 0.0 .
C1 Fe2 C3 Fe4 -91.8(3) .
C2 Fe2 C3 Fe4 10.5(3) .
C14 Fe2 C3 Fe4 107.4(5) .
C13 Fe2 C3 Fe4 173.9(5) .
C10 Fe2 C3 Fe4 105.3(3) .
C12 Fe2 C3 Fe4 172.2(2) .
C11 Fe2 C3 Fe4 138.2(3) .
Fe3 Fe2 C3 Fe4 -40.6(2) .
Fe4 Fe2 C3 Fe4 0.0 .
Fe1 Fe2 C3 Fe4 -80.7(2) .
C4 Fe4 C3 O3 -129.8(7) .
C2 Fe4 C3 O3 127.0(7) .
C20 Fe4 C3 O3 31.7(7) .
C23 Fe4 C3 O3 -36.2(8) .
C22 Fe4 C3 O3 -33.5(10) .
C24 Fe4 C3 O3 -2.8(7) .
C21 Fe4 C3 O3 34.3(10) .
Fe3 Fe4 C3 O3 178.2(7) .
Fe1 Fe4 C3 O3 -141.0(8) .
Fe2 Fe4 C3 O3 137.5(8) .
C4 Fe4 C3 Fe1 11.1(3) .
C2 Fe4 C3 Fe1 -92.0(3) .
C20 Fe4 C3 Fe1 172.7(3) .
C23 Fe4 C3 Fe1 104.7(3) .
C22 Fe4 C3 Fe1 107.4(5) .
C24 Fe4 C3 Fe1 138.1(3) .
C21 Fe4 C3 Fe1 175.3(4) .
Fe3 Fe4 C3 Fe1 -40.8(2) .
Fe1 Fe4 C3 Fe1 0.0 .
Fe2 Fe4 C3 Fe1 -81.6(2) .
C4 Fe4 C3 Fe2 92.7(3) .
C2 Fe4 C3 Fe2 -10.5(3) .
C20 Fe4 C3 Fe2 -105.8(3) .
C23 Fe4 C3 Fe2 -173.7(3) .
C22 Fe4 C3 Fe2 -171.0(5) .
C24 Fe4 C3 Fe2 -140.3(3) .
C21 Fe4 C3 Fe2 -103.2(5) .
Fe3 Fe4 C3 Fe2 40.7(2) .
Fe1 Fe4 C3 Fe2 81.6(2) .
Fe2 Fe4 C3 Fe2 0.0 .
C3 Fe1 C4 O4 -130.7(9) .
C1 Fe1 C4 O4 127.7(9) .
C5 Fe1 C4 O4 40.9(10) .
C6 Fe1 C4 O4 31.1(13) .
C9 Fe1 C4 O4 10.5(9) .
C7 Fe1 C4 O4 -34.1(12) .
C8 Fe1 C4 O4 -25.4(9) .
Fe4 Fe1 C4 O4 -142.1(10) .
Fe3 Fe1 C4 O4 138.4(10) .
Fe2 Fe1 C4 O4 177.7(9) .
C3 Fe1 C4 Fe4 11.4(3) .
C1 Fe1 C4 Fe4 -90.1(3) .
C5 Fe1 C4 Fe4 -176.9(2) .
C6 Fe1 C4 Fe4 173.2(5) .
C9 Fe1 C4 Fe4 152.6(3) .
C7 Fe1 C4 Fe4 108.0(4) .
C8 Fe1 C4 Fe4 116.7(2) .
Fe4 Fe1 C4 Fe4 0.0 .
Fe3 Fe1 C4 Fe4 -79.5(2) .
Fe2 Fe1 C4 Fe4 -40.1(2) .
C3 Fe1 C4 Fe3 90.9(3) .
C1 Fe1 C4 Fe3 -10.7(3) .
C5 Fe1 C4 Fe3 -97.5(3) .
C6 Fe1 C4 Fe3 -107.3(5) .
C9 Fe1 C4 Fe3 -127.9(3) .
C7 Fe1 C4 Fe3 -172.5(3) .
C8 Fe1 C4 Fe3 -163.8(2) .
Fe4 Fe1 C4 Fe3 79.5(2) .
Fe3 Fe1 C4 Fe3 0.0 .
Fe2 Fe1 C4 Fe3 39.3(2) .
C2 Fe4 C4 O4 -126.3(7) .
C3 Fe4 C4 O4 131.3(7) .
C20 Fe4 C4 O4 -8.4(12) .
C23 Fe4 C4 O4 25.3(8) .
C22 Fe4 C4 O4 -13.4(7) .
C24 Fe4 C4 O4 41.5(8) .
C21 Fe4 C4 O4 -37.6(8) .
Fe3 Fe4 C4 O4 -136.2(8) .
Fe1 Fe4 C4 O4 142.4(8) .
Fe2 Fe4 C4 O4 -177.1(7) .
C2 Fe4 C4 Fe1 91.3(3) .
C3 Fe4 C4 Fe1 -11.1(3) .
C20 Fe4 C4 Fe1 -150.8(5) .
C23 Fe4 C4 Fe1 -117.1(3) .
C22 Fe4 C4 Fe1 -155.8(3) .
C24 Fe4 C4 Fe1 -100.9(4) .
C21 Fe4 C4 Fe1 179.9(3) .
Fe3 Fe4 C4 Fe1 81.4(2) .
Fe1 Fe4 C4 Fe1 0.0 .
Fe2 Fe4 C4 Fe1 40.4(2) .
C2 Fe4 C4 Fe3 9.9(3) .
C3 Fe4 C4 Fe3 -92.5(3) .
C20 Fe4 C4 Fe3 127.8(6) .
C23 Fe4 C4 Fe3 161.5(3) .
C22 Fe4 C4 Fe3 122.8(3) .
C24 Fe4 C4 Fe3 177.7(3) .
C21 Fe4 C4 Fe3 98.5(3) .
Fe3 Fe4 C4 Fe3 0.0 .
Fe1 Fe4 C4 Fe3 -81.4(2) .
Fe2 Fe4 C4 Fe3 -41.0(2) .
C2 Fe3 C4 O4 128.3(7) .
C1 Fe3 C4 O4 -129.6(7) .
C19 Fe3 C4 O4 -39.2(9) .
C18 Fe3 C4 O4 -25.4(8) .
C15 Fe3 C4 O4 13.9(12) .
C17 Fe3 C4 O4 12.8(8) .
C16 Fe3 C4 O4 37.8(9) .
Fe4 Fe3 C4 O4 138.2(8) .
Fe2 Fe3 C4 O4 179.5(7) .
Fe1 Fe3 C4 O4 -140.6(8) .
C2 Fe3 C4 Fe1 -91.1(3) .
C1 Fe3 C4 Fe1 11.0(3) .
C19 Fe3 C4 Fe1 101.4(4) .
C18 Fe3 C4 Fe1 115.2(4) .
C15 Fe3 C4 Fe1 154.5(6) .
C17 Fe3 C4 Fe1 153.4(4) .
C16 Fe3 C4 Fe1 178.4(4) .
Fe4 Fe3 C4 Fe1 -81.2(2) .
Fe2 Fe3 C4 Fe1 -39.9(2) .
Fe1 Fe3 C4 Fe1 0.0 .
C2 Fe3 C4 Fe4 -9.9(3) .
C1 Fe3 C4 Fe4 92.2(3) .
C19 Fe3 C4 Fe4 -177.4(3) .
C18 Fe3 C4 Fe4 -163.6(4) .
C15 Fe3 C4 Fe4 -124.3(7) .
C17 Fe3 C4 Fe4 -125.4(4) .
C16 Fe3 C4 Fe4 -100.4(4) .
Fe4 Fe3 C4 Fe4 0.0 .
Fe2 Fe3 C4 Fe4 41.3(2) .
Fe1 Fe3 C4 Fe4 81.2(2) .
C3 Fe1 C5 C9 110.2(6) .
C4 Fe1 C5 C9 -54.5(5) .
C1 Fe1 C5 C9 -152.4(5) .
C6 Fe1 C5 C9 117.6(7) .
C9 Fe1 C5 C9 0.0 .
C7 Fe1 C5 C9 79.9(5) .
C8 Fe1 C5 C9 37.2(4) .
Fe4 Fe1 C5 C9 -61.8(9) .
Fe3 Fe1 C5 C9 -108.6(4) .
Fe2 Fe1 C5 C9 -173.6(3) .
C3 Fe1 C5 C6 -7.4(8) .
C4 Fe1 C5 C6 -172.1(4) .
C1 Fe1 C5 C6 90.1(5) .
C6 Fe1 C5 C6 0.000(2) .
C9 Fe1 C5 C6 -117.6(7) .
C7 Fe1 C5 C6 -37.6(4) .
C8 Fe1 C5 C6 -80.4(5) .
Fe4 Fe1 C5 C6 -179.4(5) .
Fe3 Fe1 C5 C6 133.8(4) .
Fe2 Fe1 C5 C6 68.8(5) .
C9 C5 C6 C7 -0.7(8) .
Fe1 C5 C6 C7 63.0(5) .
C9 C5 C6 Fe1 -63.8(5) .
Fe1 C5 C6 Fe1 0.000(1) .
C3 Fe1 C6 C5 175.8(4) .
C4 Fe1 C6 C5 14.7(8) .
C1 Fe1 C6 C5 -85.9(5) .
C5 Fe1 C6 C5 0.000(2) .
C9 Fe1 C6 C5 37.4(4) .
C7 Fe1 C6 C5 117.4(6) .
C8 Fe1 C6 C5 80.0(5) .
Fe4 Fe1 C6 C5 179.5(5) .
Fe3 Fe1 C6 C5 -65.9(5) .
Fe2 Fe1 C6 C5 -130.4(4) .
C3 Fe1 C6 C7 58.4(5) .
C4 Fe1 C6 C7 -102.7(7) .
C1 Fe1 C6 C7 156.7(5) .
C5 Fe1 C6 C7 -117.4(6) .
C9 Fe1 C6 C7 -80.0(5) .
C7 Fe1 C6 C7 0.000(2) .
C8 Fe1 C6 C7 -37.4(4) .
Fe4 Fe1 C6 C7 62.1(8) .
Fe3 Fe1 C6 C7 176.8(3) .
Fe2 Fe1 C6 C7 112.2(4) .
C5 C6 C7 C8 1.4(8) .
Fe1 C6 C7 C8 62.3(5) .
C5 C6 C7 Fe1 -60.9(5) .
Fe1 C6 C7 Fe1 0.000(1) .
C3 Fe1 C7 C6 -125.9(5) .
C4 Fe1 C7 C6 132.0(5) .
C1 Fe1 C7 C6 -27.2(6) .
C5 Fe1 C7 C6 38.4(5) .
C6 Fe1 C7 C6 0.000(2) .
C9 Fe1 C7 C6 81.0(5) .
C8 Fe1 C7 C6 118.1(7) .
Fe4 Fe1 C7 C6 -156.6(4) .
Fe3 Fe1 C7 C6 -13.7(14) .
Fe2 Fe1 C7 C6 -84.2(5) .
C3 Fe1 C7 C8 116.0(5) .
C4 Fe1 C7 C8 13.9(7) .
C1 Fe1 C7 C8 -145.3(4) .
C5 Fe1 C7 C8 -79.8(5) .
C6 Fe1 C7 C8 -118.1(7) .
C9 Fe1 C7 C8 -37.1(4) .
C8 Fe1 C7 C8 0.000(1) .
Fe4 Fe1 C7 C8 85.3(4) .
Fe3 Fe1 C7 C8 -131.9(10) .
Fe2 Fe1 C7 C8 157.6(4) .
C6 C7 C8 C9 -1.5(8) .
Fe1 C7 C8 C9 58.3(5) .
C6 C7 C8 P1 156.4(5) .
Fe1 C7 C8 P1 -143.7(5) .
C6 C7 C8 Fe1 -59.8(5) .
Fe1 C7 C8 Fe1 0.0 .
C31 P1 C8 C9 -176.8(7) .
C25 P1 C8 C9 -65.2(7) .
Ru1 P1 C8 C9 58.5(7) .
C31 P1 C8 C7 30.9(6) .
C25 P1 C8 C7 142.4(6) .
Ru1 P1 C8 C7 -93.9(5) .
C31 P1 C8 Fe1 -66.0(7) .
C25 P1 C8 Fe1 45.6(8) .
Ru1 P1 C8 Fe1 169.3(6) .
C3 Fe1 C8 C9 174.6(4) .
C4 Fe1 C8 C9 70.9(5) .
C1 Fe1 C8 C9 -54.7(7) .
C5 Fe1 C8 C9 -37.3(4) .
C6 Fe1 C8 C9 -81.0(5) .
C9 Fe1 C8 C9 0.0 .
C7 Fe1 C8 C9 -118.5(6) .
Fe4 Fe1 C8 C9 121.7(4) .
Fe3 Fe1 C8 C9 47.1(6) .
Fe2 Fe1 C8 C9 -162.3(3) .
C3 Fe1 C8 C7 -67.0(5) .
C4 Fe1 C8 C7 -170.6(5) .
C1 Fe1 C8 C7 63.7(7) .
C5 Fe1 C8 C7 81.2(5) .
C6 Fe1 C8 C7 37.5(5) .
C9 Fe1 C8 C7 118.5(6) .
C7 Fe1 C8 C7 0.0 .
Fe4 Fe1 C8 C7 -119.8(4) .
Fe3 Fe1 C8 C7 165.6(4) .
Fe2 Fe1 C8 C7 -43.8(6) .
C3 Fe1 C8 P1 46.1(8) .
C4 Fe1 C8 P1 -57.6(8) .
C1 Fe1 C8 P1 176.7(6) .
C5 Fe1 C8 P1 -165.8(8) .
C6 Fe1 C8 P1 150.5(8) .
C9 Fe1 C8 P1 -128.5(9) .
C7 Fe1 C8 P1 113.0(9) .
Fe4 Fe1 C8 P1 -6.8(8) .
Fe3 Fe1 C8 P1 -81.4(8) .
Fe2 Fe1 C8 P1 69.2(9) .
C6 C5 C9 C8 -0.2(8) .
Fe1 C5 C9 C8 -62.9(5) .
C6 C5 C9 Fe1 62.6(5) .
Fe1 C5 C9 Fe1 0.0 .
C7 C8 C9 C5 1.1(8) .
P1 C8 C9 C5 -154.2(6) .
Fe1 C8 C9 C5 59.8(5) .
C7 C8 C9 Fe1 -58.7(5) .
P1 C8 C9 Fe1 146.0(6) .
Fe1 C8 C9 Fe1 0.0 .
C3 Fe1 C9 C5 -126.8(5) .
C4 Fe1 C9 C5 130.3(5) .
C1 Fe1 C9 C5 31.3(6) .
C5 Fe1 C9 C5 0.0 .
C6 Fe1 C9 C5 -38.3(5) .
C7 Fe1 C9 C5 -81.1(5) .
C8 Fe1 C9 C5 -118.4(7) .
Fe4 Fe1 C9 C5 158.0(4) .
Fe3 Fe1 C9 C5 87.5(5) .
Fe2 Fe1 C9 C5 21.9(12) .
C3 Fe1 C9 C8 -8.4(7) .
C4 Fe1 C9 C8 -111.3(5) .
C1 Fe1 C9 C8 149.7(4) .
C5 Fe1 C9 C8 118.4(7) .
C6 Fe1 C9 C8 80.1(5) .
C7 Fe1 C9 C8 37.3(4) .
C8 Fe1 C9 C8 0.0 .
Fe4 Fe1 C9 C8 -83.6(5) .
Fe3 Fe1 C9 C8 -154.1(4) .
Fe2 Fe1 C9 C8 140.3(7) .
C1 Fe2 C10 C11 -84.8(8) .
C2 Fe2 C10 C11 161.9(6) .
C3 Fe2 C10 C11 60.4(6) .
C14 Fe2 C10 C11 -117.6(8) .
C13 Fe2 C10 C11 -80.1(6) .
C12 Fe2 C10 C11 -37.1(5) .
C11 Fe2 C10 C11 0.0 .
Fe3 Fe2 C10 C11 -178.1(4) .
Fe4 Fe2 C10 C11 114.1(5) .
Fe1 Fe2 C10 C11 49.8(9) .
C1 Fe2 C10 C14 32.8(9) .
C2 Fe2 C10 C14 -80.5(6) .
C3 Fe2 C10 C14 178.0(5) .
C14 Fe2 C10 C14 0.0 .
C13 Fe2 C10 C14 37.5(6) .
C12 Fe2 C10 C14 80.5(6) .
C11 Fe2 C10 C14 117.6(8) .
Fe3 Fe2 C10 C14 -60.5(7) .
Fe4 Fe2 C10 C14 -128.3(5) .
Fe1 Fe2 C10 C14 167.4(4) .
C14 C10 C11 C12 0.1(9) .
Fe2 C10 C11 C12 60.9(5) .
C14 C10 C11 Fe2 -60.8(6) .
Fe2 C10 C11 Fe2 0.0 .
C1 Fe2 C11 C12 19.9(6) .
C2 Fe2 C11 C12 -141.7(5) .
C3 Fe2 C11 C12 118.7(5) .
C14 Fe2 C11 C12 -80.5(5) .
C13 Fe2 C11 C12 -37.7(5) .
C10 Fe2 C11 C12 -118.6(7) .
C12 Fe2 C11 C12 0.000(2) .
Fe3 Fe2 C11 C12 -89.5(60) .
Fe4 Fe2 C11 C12 156.1(4) .
Fe1 Fe2 C11 C12 84.4(5) .
C1 Fe2 C11 C10 138.5(5) .
C2 Fe2 C11 C10 -23.1(7) .
C3 Fe2 C11 C10 -122.7(6) .
C14 Fe2 C11 C10 38.1(6) .
C13 Fe2 C11 C10 80.9(6) .
C10 Fe2 C11 C10 0.0 .
C12 Fe2 C11 C10 118.6(7) .
Fe3 Fe2 C11 C10 29.1(63) .
Fe4 Fe2 C11 C10 -85.3(5) .
Fe1 Fe2 C11 C10 -157.0(5) .
C10 C11 C12 C13 0.1(8) .
Fe2 C11 C12 C13 60.7(5) .
C10 C11 C12 Fe2 -60.6(6) .
Fe2 C11 C12 Fe2 0.000(1) .
C1 Fe2 C12 C11 -164.9(5) .
C2 Fe2 C12 C11 77.9(8) .
C3 Fe2 C12 C11 -63.8(5) .
C14 Fe2 C12 C11 80.7(5) .
C13 Fe2 C12 C11 117.9(7) .
C10 Fe2 C12 C11 37.2(5) .
C11 Fe2 C12 C11 0.000(1) .
Fe3 Fe2 C12 C11 176.0(4) .
Fe4 Fe2 C12 C11 -50.2(7) .
Fe1 Fe2 C12 C11 -115.1(4) .
C1 Fe2 C12 C13 77.1(6) .
C2 Fe2 C12 C13 -40.1(9) .
C3 Fe2 C12 C13 178.3(5) .
C14 Fe2 C12 C13 -37.3(6) .
C13 Fe2 C12 C13 0.000(2) .
C10 Fe2 C12 C13 -80.7(6) .
C11 Fe2 C12 C13 -117.9(7) .
Fe3 Fe2 C12 C13 58.0(6) .
Fe4 Fe2 C12 C13 -168.1(5) .
Fe1 Fe2 C12 C13 126.9(5) .
C11 C12 C13 C14 -0.3(8) .
Fe2 C12 C13 C14 60.9(6) .
C11 C12 C13 Fe2 -61.2(5) .
Fe2 C12 C13 Fe2 0.000(1) .
C1 Fe2 C13 C14 139.4(6) .
C2 Fe2 C13 C14 40.8(7) .
C3 Fe2 C13 C14 -121.0(6) .
C14 Fe2 C13 C14 0.0 .
C10 Fe2 C13 C14 -38.1(6) .
C12 Fe2 C13 C14 -118.3(8) .
C11 Fe2 C13 C14 -80.9(6) .
Fe3 Fe2 C13 C14 97.0(6) .
Fe4 Fe2 C13 C14 38.4(15) .
Fe1 Fe2 C13 C14 167.3(4) .
C1 Fe2 C13 C12 -102.3(5) .
C2 Fe2 C13 C12 159.1(5) .
C3 Fe2 C13 C12 -2.7(8) .
C14 Fe2 C13 C12 118.3(8) .
C10 Fe2 C13 C12 80.1(5) .
C12 Fe2 C13 C12 0.000(2) .
C11 Fe2 C13 C12 37.4(5) .
Fe3 Fe2 C13 C12 -144.8(4) .
Fe4 Fe2 C13 C12 156.7(9) .
Fe1 Fe2 C13 C12 -74.4(5) .
C12 C13 C14 C10 0.3(10) .
Fe2 C13 C14 C10 61.8(6) .
C12 C13 C14 Fe2 -61.4(5) .
Fe2 C13 C14 Fe2 0.0 .
C11 C10 C14 C13 -0.3(10) .
Fe2 C10 C14 C13 -61.9(6) .
C11 C10 C14 Fe2 61.6(6) .
Fe2 C10 C14 Fe2 0.0 .
C1 Fe2 C14 C13 -44.9(6) .
C2 Fe2 C14 C13 -143.9(6) .
C3 Fe2 C14 C13 114.4(7) .
C13 Fe2 C14 C13 0.0 .
C10 Fe2 C14 C13 117.6(8) .
C12 Fe2 C14 C13 37.5(5) .
C11 Fe2 C14 C13 80.1(6) .
Fe3 Fe2 C14 C13 -100.4(5) .
Fe4 Fe2 C14 C13 -169.0(4) .
Fe1 Fe2 C14 C13 -41.0(13) .
C1 Fe2 C14 C10 -162.5(5) .
C2 Fe2 C14 C10 98.5(6) .
C3 Fe2 C14 C10 -3.2(9) .
C13 Fe2 C14 C10 -117.6(8) .
C10 Fe2 C14 C10 0.0 .
C12 Fe2 C14 C10 -80.1(6) .
C11 Fe2 C14 C10 -37.6(5) .
Fe3 Fe2 C14 C10 142.0(5) .
Fe4 Fe2 C14 C10 73.4(6) .
Fe1 Fe2 C14 C10 -158.6(7) .
C2 Fe3 C15 C16 -80.5(6) .
C1 Fe3 C15 C16 179.0(6) .
C4 Fe3 C15 C16 36.0(10) .
C19 Fe3 C15 C16 117.6(9) .
C18 Fe3 C15 C16 80.3(7) .
C17 Fe3 C15 C16 37.2(7) .
C16 Fe3 C15 C16 0.000(4) .
Fe4 Fe3 C15 C16 -60.2(7) .
Fe2 Fe3 C15 C16 -128.7(6) .
Fe1 Fe3 C15 C16 166.7(6) .
C2 Fe3 C15 C19 161.9(6) .
C1 Fe3 C15 C19 61.4(6) .
C4 Fe3 C15 C19 -81.6(9) .
C19 Fe3 C15 C19 0.000(2) .
C18 Fe3 C15 C19 -37.3(7) .
C17 Fe3 C15 C19 -80.4(7) .
C16 Fe3 C15 C19 -117.6(9) .
Fe4 Fe3 C15 C19 -177.8(5) .
Fe2 Fe3 C15 C19 113.7(6) .
Fe1 Fe3 C15 C19 49.1(9) .
C19 C15 C16 C17 0.3(10) .
Fe3 C15 C16 C17 -60.9(6) .
C19 C15 C16 Fe3 61.2(6) .
Fe3 C15 C16 Fe3 0.000(2) .
C2 Fe3 C16 C15 98.7(6) .
C1 Fe3 C16 C15 -1.5(9) .
C4 Fe3 C16 C15 -161.3(6) .
C19 Fe3 C16 C15 -37.9(6) .
C18 Fe3 C16 C15 -80.7(7) .
C15 Fe3 C16 C15 0.000(4) .
C17 Fe3 C16 C15 -118.6(10) .
Fe4 Fe3 C16 C15 142.4(5) .
Fe2 Fe3 C16 C15 71.9(7) .
Fe1 Fe3 C16 C15 -156.3(10) .
C2 Fe3 C16 C17 -142.7(7) .
C1 Fe3 C16 C17 117.1(7) .
C4 Fe3 C16 C17 -42.7(8) .
C19 Fe3 C16 C17 80.8(7) .
C18 Fe3 C16 C17 37.9(7) .
C15 Fe3 C16 C17 118.6(10) .
C17 Fe3 C16 C17 0.0 .
Fe4 Fe3 C16 C17 -99.0(7) .
Fe2 Fe3 C16 C17 -169.5(6) .
Fe1 Fe3 C16 C17 -37.7(16) .
C15 C16 C17 C18 -0.1(10) .
Fe3 C16 C17 C18 -60.9(6) .
C15 C16 C17 Fe3 60.8(6) .
Fe3 C16 C17 Fe3 0.0 .
C2 Fe3 C17 C16 42.1(7) .
C1 Fe3 C17 C16 -116.0(8) .
C4 Fe3 C17 C16 142.4(7) .
C19 Fe3 C17 C16 -80.0(7) .
C18 Fe3 C17 C16 -117.7(9) .
C15 Fe3 C17 C16 -37.0(6) .
C16 Fe3 C17 C16 0.0 .
Fe4 Fe3 C17 C16 98.7(6) .
Fe2 Fe3 C17 C16 36.0(15) .
Fe1 Fe3 C17 C16 168.7(5) .
C2 Fe3 C17 C18 159.8(6) .
C1 Fe3 C17 C18 1.7(9) .
C4 Fe3 C17 C18 -99.9(7) .
C19 Fe3 C17 C18 37.7(6) .
C18 Fe3 C17 C18 0.000(4) .
C15 Fe3 C17 C18 80.7(7) .
C16 Fe3 C17 C18 117.7(9) .
Fe4 Fe3 C17 C18 -143.6(6) .
Fe2 Fe3 C17 C18 153.7(10) .
Fe1 Fe3 C17 C18 -73.6(7) .
C16 C17 C18 C19 -0.2(10) .
Fe3 C17 C18 C19 -61.5(6) .
C16 C17 C18 Fe3 61.3(6) .
Fe3 C17 C18 Fe3 0.000(2) .
C2 Fe3 C18 C19 78.7(11) .
C1 Fe3 C18 C19 -61.4(7) .
C4 Fe3 C18 C19 -162.7(6) .
C19 Fe3 C18 C19 0.000(3) .
C15 Fe3 C18 C19 37.4(6) .
C17 Fe3 C18 C19 117.5(9) .
C16 Fe3 C18 C19 79.9(6) .
Fe4 Fe3 C18 C19 177.0(4) .
Fe2 Fe3 C18 C19 -49.1(10) .
Fe1 Fe3 C18 C19 -115.0(6) .
C2 Fe3 C18 C17 -38.8(12) .
C1 Fe3 C18 C17 -178.9(6) .
C4 Fe3 C18 C17 79.8(6) .
C19 Fe3 C18 C17 -117.5(9) .
C15 Fe3 C18 C17 -80.1(6) .
C17 Fe3 C18 C17 0.000(4) .
C16 Fe3 C18 C17 -37.6(6) .
Fe4 Fe3 C18 C17 59.5(8) .
Fe2 Fe3 C18 C17 -166.6(5) .
Fe1 Fe3 C18 C17 127.5(5) .
C17 C18 C19 C15 0.4(10) .
Fe3 C18 C19 C15 -61.3(6) .
C17 C18 C19 Fe3 61.7(7) .
Fe3 C18 C19 Fe3 0.000(2) .
C16 C15 C19 C18 -0.5(10) .
Fe3 C15 C19 C18 61.2(6) .
C16 C15 C19 Fe3 -61.7(6) .
Fe3 C15 C19 Fe3 0.0 .
C2 Fe3 C19 C18 -141.7(7) .
C1 Fe3 C19 C18 120.8(7) .
C4 Fe3 C19 C18 22.6(8) .
C18 Fe3 C19 C18 0.000(3) .
C15 Fe3 C19 C18 -118.4(9) .
C17 Fe3 C19 C18 -38.0(6) .
C16 Fe3 C19 C18 -80.8(7) .
Fe4 Fe3 C19 C18 -73.4(98) .
Fe2 Fe3 C19 C18 156.4(6) .
Fe1 Fe3 C19 C18 84.3(7) .
C2 Fe3 C19 C15 -23.3(7) .
C1 Fe3 C19 C15 -120.8(6) .
C4 Fe3 C19 C15 141.0(5) .
C18 Fe3 C19 C15 118.4(9) .
C15 Fe3 C19 C15 0.000(2) .
C17 Fe3 C19 C15 80.4(6) .
C16 Fe3 C19 C15 37.6(6) .
Fe4 Fe3 C19 C15 45.0(99) .
Fe2 Fe3 C19 C15 -85.2(6) .
Fe1 Fe3 C19 C15 -157.3(4) .
C4 Fe4 C20 C24 75.2(8) .
C2 Fe4 C20 C24 -165.0(5) .
C3 Fe4 C20 C24 -63.8(6) .
C23 Fe4 C20 C24 37.7(5) .
C22 Fe4 C20 C24 80.8(6) .
C24 Fe4 C20 C24 0.0 .
C21 Fe4 C20 C24 118.8(8) .
Fe3 Fe4 C20 C24 176.5(4) .
Fe1 Fe4 C20 C24 -51.8(8) .
Fe2 Fe4 C20 C24 -116.6(5) .
C4 Fe4 C20 C21 -43.5(9) .
C2 Fe4 C20 C21 76.3(5) .
C3 Fe4 C20 C21 177.4(5) .
C23 Fe4 C20 C21 -81.1(6) .
C22 Fe4 C20 C21 -38.0(5) .
C24 Fe4 C20 C21 -118.8(8) .
C21 Fe4 C20 C21 0.000(2) .
Fe3 Fe4 C20 C21 57.8(7) .
Fe1 Fe4 C20 C21 -170.6(4) .
Fe2 Fe4 C20 C21 124.6(5) .
C24 C20 C21 C22 -0.9(9) .
Fe4 C20 C21 C22 60.2(6) .
C24 C20 C21 Fe4 -61.1(6) .
Fe4 C20 C21 Fe4 0.000(1) .
C4 Fe4 C21 C20 158.2(5) .
C2 Fe4 C21 C20 -102.5(5) .
C3 Fe4 C21 C20 -4.0(8) .
C20 Fe4 C21 C20 0.000(2) .
C23 Fe4 C21 C20 80.6(6) .
C22 Fe4 C21 C20 117.7(8) .
C24 Fe4 C21 C20 37.3(5) .
Fe3 Fe4 C21 C20 -144.6(4) .
Fe1 Fe4 C21 C20 158.4(10) .
Fe2 Fe4 C21 C20 -75.7(5) .
C4 Fe4 C21 C22 40.5(7) .
C2 Fe4 C21 C22 139.8(6) .
C3 Fe4 C21 C22 -121.7(6) .
C20 Fe4 C21 C22 -117.7(8) .
C23 Fe4 C21 C22 -37.1(6) .
C22 Fe4 C21 C22 0.0 .
C24 Fe4 C21 C22 -80.4(6) .
Fe3 Fe4 C21 C22 97.7(6) .
Fe1 Fe4 C21 C22 40.7(15) .
Fe2 Fe4 C21 C22 166.6(5) .
C20 C21 C22 C23 0.5(10) .
Fe4 C21 C22 C23 60.6(6) .
C20 C21 C22 Fe4 -60.1(6) .
Fe4 C21 C22 Fe4 0.0 .
C4 Fe4 C22 C23 96.1(6) .
C2 Fe4 C22 C23 -163.2(5) .
C3 Fe4 C22 C23 -4.1(9) .
C20 Fe4 C22 C23 -81.3(6) .
C23 Fe4 C22 C23 0.000(2) .
C24 Fe4 C22 C23 -38.2(5) .
C21 Fe4 C22 C23 -119.0(9) .
Fe3 Fe4 C22 C23 141.5(5) .
Fe1 Fe4 C22 C23 71.4(7) .
Fe2 Fe4 C22 C23 -159.1(8) .
C4 Fe4 C22 C21 -144.9(6) .
C2 Fe4 C22 C21 -44.3(7) .
C3 Fe4 C22 C21 114.8(6) .
C20 Fe4 C22 C21 37.7(5) .
C23 Fe4 C22 C21 119.0(9) .
C24 Fe4 C22 C21 80.8(6) .
C21 Fe4 C22 C21 0.0 .
Fe3 Fe4 C22 C21 -99.6(6) .
Fe1 Fe4 C22 C21 -169.6(4) .
Fe2 Fe4 C22 C21 -40.1(13) .
C21 C22 C23 C24 0.1(10) .
Fe4 C22 C23 C24 61.1(6) .
C21 C22 C23 Fe4 -61.0(6) .
Fe4 C22 C23 Fe4 0.000(1) .
C4 Fe4 C23 C22 -83.0(6) .
C2 Fe4 C23 C22 31.3(10) .
C3 Fe4 C23 C22 177.5(5) .
C20 Fe4 C23 C22 80.1(6) .
C22 Fe4 C23 C22 0.000(3) .
C24 Fe4 C23 C22 117.5(7) .
C21 Fe4 C23 C22 37.3(5) .
Fe3 Fe4 C23 C22 -60.9(6) .
Fe1 Fe4 C23 C22 -130.1(5) .
Fe2 Fe4 C23 C22 165.5(5) .
C4 Fe4 C23 C24 159.5(5) .
C2 Fe4 C23 C24 -86.3(8) .
C3 Fe4 C23 C24 60.0(5) .
C20 Fe4 C23 C24 -37.4(5) .
C22 Fe4 C23 C24 -117.5(7) .
C24 Fe4 C23 C24 0.000(2) .
C21 Fe4 C23 C24 -80.2(5) .
Fe3 Fe4 C23 C24 -178.4(4) .
Fe1 Fe4 C23 C24 112.4(4) .
Fe2 Fe4 C23 C24 48..0(8) .
C21 C20 C24 C23 1.0(9) .
Fe4 C20 C24 C23 -60.5(6) .
C21 C20 C24 Fe4 61.5(6) .
Fe4 C20 C24 Fe4 0.0 .
C22 C23 C24 C20 -0.7(9) .
Fe4 C23 C24 C20 60.5(6) .
C22 C23 C24 Fe4 -61.2(6) .
Fe4 C23 C24 Fe4 0.000(1) .
C4 Fe4 C24 C20 -144.5(5) .
C2 Fe4 C24 C20 19.8(7) .
C3 Fe4 C24 C20 118.6(5) .
C20 Fe4 C24 C20 0.0 .
C23 Fe4 C24 C20 -118.4(7) .
C22 Fe4 C24 C20 -80.5(6) .
C21 Fe4 C24 C20 -37.2(5) .
Fe3 Fe4 C24 C20 -90.0(61) .
Fe1 Fe4 C24 C20 154.7(4) .
Fe2 Fe4 C24 C20 82.6(5) .
C4 Fe4 C24 C23 -26.1(6) .
C2 Fe4 C24 C23 138.2(5) .
C3 Fe4 C24 C23 -123.1(5) .
C20 Fe4 C24 C23 118.4(7) .
C23 Fe4 C24 C23 0.000(3) .
C22 Fe4 C24 C23 37.9(5) .
C21 Fe4 C24 C23 81.2(5) .
Fe3 Fe4 C24 C23 28.4(63) .
Fe1 Fe4 C24 C23 -86.9(5) .
Fe2 Fe4 C24 C23 -159.0(4) .
C31 P1 C25 C26 -36.8(6) .
C8 P1 C25 C26 -147.4(6) .
Ru1 P1 C25 C26 87.1(6) .
C31 P1 C25 C30 151.5(5) .
C8 P1 C25 C30 40.9(6) .
Ru1 P1 C25 C30 -84.6(5) .
C30 C25 C26 C27 -1.4(11) .
P1 C25 C26 C27 -173.2(6) .
C25 C26 C27 C28 -1.1(12) .
C26 C27 C28 C29 2.5(12) .
C27 C28 C29 C30 -1.3(11) .
C26 C25 C30 C29 2.5(10) .
P1 C25 C30 C29 174.3(5) .
C28 C29 C30 C25 -1.2(10) .
C8 P1 C31 C36 87.1(6) .
C25 P1 C31 C36 -30.8(7) .
Ru1 P1 C31 C36 -150.4(5) .
C8 P1 C31 C32 -93.5(6) .
C25 P1 C31 C32 148.6(6) .
Ru1 P1 C31 C32 29.0(6) .
C36 C31 C32 C33 -0.1(11) .
P1 C31 C32 C33 -179.5(7) .
C31 C32 C33 C34 0.9(13) .
C32 C33 C34 C35 -2.4(13) .
C33 C34 C35 C36 3.2(13) .
C34 C35 C36 C31 -2.4(12) .
C32 C31 C36 C35 0.8(11) .
P1 C31 C36 C35 -179.8(6) .
C42 Ru1 C37 C38 -133.1(6) .
C40 Ru1 C37 C38 -66.5(4) .
C39 Ru1 C37 C38 -30.3(4) .
C38 Ru1 C37 C38 0.000(2) .
C41 Ru1 C37 C38 -103.9(5) .
P1 Ru1 C37 C38 139.4(4) .
Cl2 Ru1 C37 C38 -120.3(6) .
Cl1 Ru1 C37 C38 50.8(4) .
C42 Ru1 C37 C42 0.000(2) .
C40 Ru1 C37 C42 66.6(5) .
C39 Ru1 C37 C42 102.8(5) .
C38 Ru1 C37 C42 133.1(6) .
C41 Ru1 C37 C42 29.2(4) .
P1 Ru1 C37 C42 -87.5(4) .
Cl2 Ru1 C37 C42 12.8(9) .
Cl1 Ru1 C37 C42 -176.1(4) .
C42 C37 C38 C39 1.1(10) .
Ru1 C37 C38 C39 54.3(6) .
C42 C37 C38 C43 -179.3(7) .
Ru1 C37 C38 C43 -126.1(7) .
C42 C37 C38 Ru1 -53.2(6) .
Ru1 C37 C38 Ru1 0.000(1) .
C42 Ru1 C38 C37 28.8(4) .
C40 Ru1 C38 C37 102.9(5) .
C37 Ru1 C38 C37 0.000(2) .
C39 Ru1 C38 C37 130.9(7) .
C41 Ru1 C38 C37 65.8(5) .
P1 Ru1 C38 C37 -50.3(5) .
Cl2 Ru1 C38 C37 144.7(4) .
Cl1 Ru1 C38 C37 -134.0(4) .
C42 Ru1 C38 C39 -102.1(5) .
C40 Ru1 C38 C39 -28.1(5) .
C37 Ru1 C38 C39 -130.9(6) .
C39 Ru1 C38 C39 0.0 .
C41 Ru1 C38 C39 -65.1(5) .
P1 Ru1 C38 C39 178.8(4) .
Cl2 Ru1 C38 C39 13.8(7) .
Cl1 Ru1 C38 C39 95.1(4) .
C42 Ru1 C38 C43 147.5(8) .
C40 Ru1 C38 C43 -138.5(8) .
C37 Ru1 C38 C43 118.6(9) .
C39 Ru1 C38 C43 -110.4(9) .
C41 Ru1 C38 C43 -175.5(7) .
P1 Ru1 C38 C43 68.3(7) .
Cl2 Ru1 C38 C43 -96.7(7) .
Cl1 Ru1 C38 C43 -15.4(7) .
C37 C38 C39 C40 -1.4(10) .
C43 C38 C39 C40 179.0(7) .
Ru1 C38 C39 C40 53.1(6) .
C37 C38 C39 Ru1 -54.5(6) .
C43 C38 C39 Ru1 125.9(6) .
Ru1 C38 C39 Ru1 0.0 .
C42 Ru1 C39 C40 -66.6(5) .
C40 Ru1 C39 C40 0.0 .
C37 Ru1 C39 C40 -103.8(5) .
C38 Ru1 C39 C40 -133.2(7) .
C41 Ru1 C39 C40 -29.2(5) .
P1 Ru1 C39 C40 -136.4(6) .
Cl2 Ru1 C39 C40 54.4(5) .
Cl1 Ru1 C39 C40 142.6(4) .
C42 Ru1 C39 C38 66.7(5) .
C40 Ru1 C39 C38 133.2(7) .
C37 Ru1 C39 C38 29.5(4) .
C38 Ru1 C39 C38 0.0 .
C41 Ru1 C39 C38 104.0(5) .
P1 Ru1 C39 C38 -3.2(10) .
Cl2 Ru1 C39 C38 -172.4(4) .
Cl1 Ru1 C39 C38 -84.2(4) .
C38 C39 C40 C41 2.0(11) .
Ru1 C39 C40 C41 55.2(6) .
C38 C39 C40 Ru1 -53.2(6) .
Ru1 C39 C40 Ru1 0.0 .
C42 Ru1 C40 C39 102.8(5) .
C37 Ru1 C40 C39 65.5(5) .
C39 Ru1 C40 C39 0.0 .
C38 Ru1 C40 C39 29.0(5) .
C41 Ru1 C40 C39 132.6(7) .
P1 Ru1 C40 C39 149.0(4) .
Cl2 Ru1 C40 C39 -130.7(5) .
Cl1 Ru1 C40 C39 -44.1(5) .
C42 Ru1 C40 C41 -29.8(4) .
C37 Ru1 C40 C41 -67.0(5) .
C39 Ru1 C40 C41 -132.6(7) .
C38 Ru1 C40 C41 -103.5(5) .
C41 Ru1 C40 C41 0.0 .
P1 Ru1 C40 C41 16.4(7) .
Cl2 Ru1 C40 C41 96.7(4) .
Cl1 Ru1 C40 C41 -176.6(4) .
C39 C40 C41 C42 -2.3(10) .
Ru1 C40 C41 C42 53.0(6) .
C39 C40 C41 C46 177.6(7) .
Ru1 C40 C41 C46 -127.1(7) .
C39 C40 C41 Ru1 -55.3(6) .
Ru1 C40 C41 Ru1 0.0 .
C42 Ru1 C41 C42 0.000(1) .
C40 Ru1 C41 C42 -131.2(6) .
C37 Ru1 C41 C42 -29.1(4) .
C39 Ru1 C41 C42 -102.7(5) .
C38 Ru1 C41 C42 -65.4(4) .
P1 Ru1 C41 C42 56.7(4) .
Cl2 Ru1 C41 C42 145.2(4) .
Cl1 Ru1 C41 C42 -123.8(5) .
C42 Ru1 C41 C40 131.2(6) .
C40 Ru1 C41 C40 0.0 .
C37 Ru1 C41 C40 102.1(5) .
C39 Ru1 C41 C40 28.5(4) .
C38 Ru1 C41 C40 65.9(4) .
P1 Ru1 C41 C40 -172.0(4) .
Cl2 Ru1 C41 C40 -83.5(4) .
Cl1 Ru1 C41 C40 7.5(8) .
C42 Ru1 C41 C46 -115.0(10) .
C40 Ru1 C41 C46 113.7(10) .
C37 Ru1 C41 C46 -144.1(9) .
C39 Ru1 C41 C46 142.3(9) .
C38 Ru1 C41 C46 179.6(9) .
P1 Ru1 C41 C46 -58.3(9) .
Cl2 Ru1 C41 C46 30.2(8) .
Cl1 Ru1 C41 C46 121.2(8) .
C38 C37 C42 C41 -1.5(11) .
Ru1 C37 C42 C41 -55.3(6) .
C38 C37 C42 Ru1 53.8(6) .
Ru1 C37 C42 Ru1 0.000(1) .
C40 C41 C42 C37 2.0(10) .
C46 C41 C42 C37 -177.9(7) .
Ru1 C41 C42 C37 55.1(6) .
C40 C41 C42 Ru1 -53.1(6) .
C46 C41 C42 Ru1 127.0(7) .
Ru1 C41 C42 Ru1 0.000(1) .
C40 Ru1 C42 C37 -102.5(5) .
C37 Ru1 C42 C37 0.000(2) .
C39 Ru1 C42 C37 -66.2(4) .
C38 Ru1 C42 C37 -28.4(4) .
C41 Ru1 C42 C37 -132.3(6) .
P1 Ru1 C42 C37 95.9(4) .
Cl2 Ru1 C42 C37 -174.8(3) .
Cl1 Ru1 C42 C37 7.1(7) .
C40 Ru1 C42 C41 29.8(4) .
C37 Ru1 C42 C41 132.3(6) .
C39 Ru1 C42 C41 66.1(4) .
C38 Ru1 C42 C41 103.9(5) .
C41 Ru1 C42 C41 0.000(1) .
P1 Ru1 C42 C41 -131.8(4) .
Cl2 Ru1 C42 C41 -42.5(5) .
Cl1 Ru1 C42 C41 139.4(4) .
C37 C38 C43 C44 12.5(11) .
C39 C38 C43 C44 -167.8(7) .
Ru1 C38 C43 C44 -80.5(10) .
C37 C38 C43 C45 -112.0(8) .
C39 C38 C43 C45 67.6(9) .
Ru1 C38 C43 C45 154.9(6) .
